data_7045854
loop_
_publ_author_name
'Grote, Johanna'
'Neumann, Beate'
'Stammler, Hans-Georg'
'Mitzel, Norbert W.'

_publ_section_title
;
 Silver(i) dithiocarboxylate complexes - clustering and aggregation.
;
_journal_issue 17
_journal_name_full 'Dalton transactions (Cambridge, England : 2003)'
_journal_page_first 6036
_journal_page_last 6040
_journal_paper_doi 10.1039/c8dt00279g
_journal_volume 47
_journal_year 2018
_chemical_formula_moiety 'C100 H100 Ag4 S8, 5(C4 H10 O)'
_chemical_formula_sum 'C120 H150 Ag4 O5 S8'
_chemical_formula_weight 2360.35
_space_group_crystal_system triclinic
_space_group_IT_number 2
_space_group_name_Hall '-P 1'
_space_group_name_H-M_alt 'P -1'
_symmetry_space_group_name_Hall '-P 1'
_symmetry_space_group_name_H-M 'P -1'
_atom_sites_solution_hydrogens geom
_atom_sites_solution_primary dual
_audit_creation_date 2017-11-17
_audit_creation_method
;
Olex2 1.2
(compiled 2017.08.10 svn.r3458 for OlexSys, GUI svn.r5381)
;
_audit_update_record
;
2017-12-22 deposited with the CCDC.
2018-03-12 downloaded from the CCDC.
;
_cell_angle_alpha 104.5291(7)
_cell_angle_beta 92.4516(8)
_cell_angle_gamma 108.1225(9)
_cell_formula_units_Z 2
_cell_length_a 13.37747(14)
_cell_length_b 18.07547(15)
_cell_length_c 25.5036(2)
_cell_measurement_reflns_used 115179
_cell_measurement_temperature 100.00(10)
_cell_measurement_theta_max 72.5430
_cell_measurement_theta_min 3.5070
_cell_volume 5624.40(10)
_computing_cell_refinement 'CrysAlisPro 1.171.39.15e (Rigaku OD, 2015)'
_computing_data_collection 'CrysAlisPro 1.171.39.15e (Rigaku OD, 2015)'
_computing_data_reduction 'CrysAlisPro 1.171.39.15e (Rigaku OD, 2015)'
_computing_molecular_graphics 'Olex2 (Dolomanov et al., 2009)'
_computing_publication_material 'Olex2 (Dolomanov et al., 2009)'
_computing_structure_refinement 'ShelXL (Sheldrick, 2015)'
_computing_structure_solution 'ShelXT (Sheldrick, 2015)'
_diffrn_ambient_environment N~2~
_diffrn_ambient_temperature 100.00(10)
_diffrn_detector 'CCD plate'
_diffrn_detector_area_resol_mean 5.3114
_diffrn_detector_type Atlas
_diffrn_measured_fraction_theta_full 1.000
_diffrn_measured_fraction_theta_max 1.000
_diffrn_measurement_details
;
List of Runs (angles in degrees, time in seconds):

  # Type    Start    End  Width  t~exp~   \w     \q     \k     \f   Frames
#--------------------------------------------------------------------------
  1  \w   -100.00   5.00   1.00    2.46    --  -26.35 -77.00 150.00  105
  2  \w    -99.00  -4.00   1.00    2.46    --  -26.35 -38.00-150.00   95
  3  \w    -99.00  -4.00   1.00    2.46    --  -26.35 -38.00  30.00   95
  4  \w    -96.00   0.00   1.00    2.46    --  -26.35 -57.00-180.00   96
  5  \w   -112.00 -34.00   1.00    2.46    --  -26.35 178.00-150.00   78
  6  \w    -99.00  -4.00   1.00    2.46    --  -26.35 -38.00  60.00   95
  7  \w   -100.00   5.00   1.00    2.46    --  -26.35 -77.00-180.00  105
  8  \w   -105.00  11.00   1.00    2.46    --  -26.35 -19.00  60.00  116
  9  \w   -105.00  11.00   1.00    2.46    --  -26.35 -19.00 -90.00  116
 10  \w    -96.00   0.00   1.00    2.46    --  -26.35 -57.00 -60.00   96
 11  \w    -96.00   0.00   1.00    2.46    --  -26.35 -57.00 -30.00   96
 12  \w   -113.00 -35.00   1.00    2.46    --  -26.35-178.00-180.00   78
 13  \w   -100.00   5.00   1.00    2.46    --  -26.35 -77.00 -60.00  105
 14  \w    -58.00  47.00   1.00    2.46    --  -26.35  77.00  90.00  105
 15  \w    -96.00   0.00   1.00    2.46    --  -26.35 -57.00  30.00   96
 16  \w   -112.00 -34.00   1.00    2.46    --  -26.35 178.00 -60.00   78
 17  \w    -99.00  -4.00   1.00    2.46    --  -26.35 -38.00-150.00   95
 18  \w      1.00  66.00   1.00    2.46    --   26.35 -99.00 -60.00   65
 19  \w      1.00  66.00   1.00    2.46    --   26.35 -99.00-150.00   65
 20  \w     55.00 112.00   1.00    2.46    --   26.35-178.00 -60.00   57
 21  \w      1.00  66.00   1.00    2.46    --   26.35 -99.00 120.00   65
 22  \w     19.00  78.00   1.00    2.46    --   26.35-120.00  48.56   59
 23  \w     30.00 109.00   1.00    9.81    --  111.00 -94.00   0.00   79
 24  \w     30.00 109.00   1.00    9.81    --  111.00 -94.00 -90.00   79
 25  \w     82.00 178.00   1.00    9.81    --  111.00  68.00 179.36   96
 26  \w     83.00 178.00   1.00    9.81    --  111.00  61.00 -60.00   95
 27  \w     39.00 121.00   1.00    9.81    --  111.00-125.00 150.00   82
 28  \w     85.00 178.00   1.00    9.81    --  111.00  52.00  84.57   93
 29  \w     83.00 178.00   1.00    9.81    --  111.00  64.00   3.16   95
 30  \w     82.00 178.00   1.00    9.81    --  111.00  66.00-141.22   96
 31  \w     83.00 178.00   1.00    9.81    --  111.00  65.00 -29.59   95
 32  \w     81.00 178.00   1.00    9.81    --  111.00  70.00  34.48   97
 33  \w     83.00 178.00   1.00    9.81    --  111.00  61.00  60.00   95
 34  \w     81.00 178.00   1.00    9.81    --  111.00  73.00 -63.76   97
 35  \w     86.00 178.00   1.00    9.81    --  111.00  49.00 123.54   92
 36  \w     85.00 178.00   1.00    9.81    --  111.00  52.00  47.90   93
 37  \w     83.00 178.00   1.00    9.81    --  111.00  61.00 120.00   95
 38  \w     39.00 121.00   1.00    9.81    --  111.00-125.00 120.00   82
 39  \w     80.00 178.00   1.00    9.81    --  111.00  77.00 -60.00   98
 40  \w     83.00 178.00   1.00    9.81    --  111.00  61.00-180.00   95
 41  \w     83.00 178.00   1.00    9.81    --  111.00  61.00 -30.00   95
 42  \w     80.00 178.00   1.00    9.81    --  111.00  77.00-120.00   98
 43  \w     83.00 178.00   1.00    9.81    --  111.00  61.00-120.00   95
 44  \w     80.00 178.00   1.00    9.81    --  111.00  77.00  90.00   98
 45  \w     88.00 178.00   1.00    9.81    --  111.00  39.00 -94.17   90
 46  \w     80.00 178.00   1.00    9.81    --  111.00  77.00 -90.00   98
 47  \w     85.00 178.00   1.00    9.81    --  111.00  56.00 137.84   93
 48  \w     80.00 178.00   1.00    9.81    --  111.00  77.00  60.00   98
 49  \w     30.00 109.00   1.00    9.81    --  111.00 -94.00 -30.00   79
 50  \w     80.00 178.00   1.00    9.81    --  111.00  77.00-180.00   98
 51  \w     80.00 178.00   1.00    9.81    --  111.00  77.00 -30.00   98
 52  \w     87.00 178.00   1.00    9.81    --  111.00  45.00 -30.00   91
 53  \w     83.00 178.00   1.00    9.81    --  111.00  61.00  21.94   95
 54  \w     83.00 178.00   1.00    9.81    --  111.00  61.00-140.70   95
 55  \w     39.00 121.00   1.00    9.81    --  111.00-125.00 -30.00   82
 56  \w     87.00 178.00   1.00    9.81    --  111.00  45.00 -60.00   91
 57  \w     83.00 178.00   1.00    9.81    --  111.00  61.00-150.00   95
 58  \w     85.00 115.00   1.00    9.81    --  111.00  53.00-155.75   30
 59  \w     83.00 110.00   1.00    9.81    --  111.00  61.00 166.71   27
 60  \w     83.00 109.00   1.00    9.81    --  111.00  61.00   0.00   26
 61  \w     84.00 110.00   1.00    9.81    --  111.00  59.00  16.00   26
 62  \w     80.00 106.00   1.00    9.81    --  111.00  77.00 120.00   26
 63  \w     81.00 107.00   1.00    9.81    --  111.00  71.00  41.11   26
 64  \w     31.00  74.00   1.00    9.81    --  111.00 -94.00-150.00   43
 65  \w     83.00 109.00   1.00    9.81    --  111.00  61.00  90.00   26
 66  \w     67.00 106.00   1.00    9.81    --  111.00  15.00-150.00   39
 67  \w     80.00 107.00   1.00    9.81    --  111.00  75.00 140.21   27
 68  \w     87.00 114.00   1.00    9.81    --  111.00  45.00 120.00   27
 69  \w     80.00 107.00   1.00    9.81    --  111.00  77.00 150.00   27
 70  \w    114.00 177.00   1.00    9.81    --  111.00  77.00 150.00   63
 71  \w    153.00 178.00   1.00    9.81    --  111.00  66.00 142.78   25
 72  \w     83.00 109.00   1.00    9.81    --  111.00  61.00 -90.00   26
 73  \w     49.00 138.00   1.00    9.81    --  111.00 -61.00 -60.00   89
 74  \w     83.00 110.00   1.00    9.81    --  111.00  63.00-133.47   27
 75  \w     87.00 177.00   1.00    9.81    --  111.00  45.00   0.00   90
 76  \w     30.00 109.00   1.00    9.81    --  111.00 -94.00-180.00   79
 77  \w     83.00 114.00   1.00    9.81    --  111.00  61.00  30.00   31
 78  \w     39.00 121.00   1.00    9.81    --  111.00-125.00-180.00   82
 79  \w     83.00 109.00   1.00    9.81    --  111.00  63.00 -81.94   26
 80  \w     33.00  94.00   1.00    9.81    --  111.00 -94.00-120.00   61
 81  \w     82.00 108.00   1.00    9.81    --  111.00  66.00 142.78   26
 82  \w     86.00 112.00   1.00    9.81    --  111.00  49.00 -96.59   26
;
_diffrn_measurement_device 'four-circle diffractometer'
_diffrn_measurement_device_type 'SuperNova, Dual, Cu at home/near, Atlas'
_diffrn_measurement_method '\w scans'
_diffrn_orient_matrix_type 'CrysAlisPro convention (1999,Acta A55,543-557)'
_diffrn_orient_matrix_UB_11 -0.1161940000
_diffrn_orient_matrix_UB_12 -0.0437785000
_diffrn_orient_matrix_UB_13 -0.0263889000
_diffrn_orient_matrix_UB_21 -0.0124638000
_diffrn_orient_matrix_UB_22 -0.0597880000
_diffrn_orient_matrix_UB_23 0.0349363000
_diffrn_orient_matrix_UB_31 -0.0358310000
_diffrn_orient_matrix_UB_32 0.0567956000
_diffrn_orient_matrix_UB_33 0.0452252000
_diffrn_radiation_monochromator mirror
_diffrn_radiation_probe x-ray
_diffrn_radiation_type CuK\a
_diffrn_radiation_wavelength 1.54184
_diffrn_reflns_av_R_equivalents 0.0703
_diffrn_reflns_av_unetI/netI 0.0266
_diffrn_reflns_Laue_measured_fraction_full 1.000
_diffrn_reflns_Laue_measured_fraction_max 1.000
_diffrn_reflns_limit_h_max 16
_diffrn_reflns_limit_h_min -16
_diffrn_reflns_limit_k_max 22
_diffrn_reflns_limit_k_min -22
_diffrn_reflns_limit_l_max 31
_diffrn_reflns_limit_l_min -31
_diffrn_reflns_number 194247
_diffrn_reflns_point_group_measured_fraction_full 1.000
_diffrn_reflns_point_group_measured_fraction_max 1.000
_diffrn_reflns_theta_full 67.684
_diffrn_reflns_theta_max 72.129
_diffrn_reflns_theta_min 2.678
_diffrn_source 'micro-focus sealed X-ray tube'
_diffrn_source_type 'SuperNova (Cu) X-ray Source'
_exptl_absorpt_coefficient_mu 7.288
_exptl_absorpt_correction_T_max 1.000
_exptl_absorpt_correction_T_min 0.073
_exptl_absorpt_correction_type gaussian
_exptl_absorpt_process_details
'CrysAlisPro 1.171.39.15e (Rigaku Oxford Diffraction, 2015) Numerical absorption correction based on gaussian integration over a multifaceted crystal model Empirical absorption correction using spherical harmonics, implemented in SCALE3 ABSPACK scaling algorithm.'
_exptl_crystal_colour 'clear orange'
_exptl_crystal_colour_lustre clear
_exptl_crystal_colour_primary orange
_exptl_crystal_density_diffrn 1.394
_exptl_crystal_description plate
_exptl_crystal_F_000 2452
_exptl_crystal_size_max 0.706
_exptl_crystal_size_mid 0.501
_exptl_crystal_size_min 0.146
_refine_diff_density_max 2.828
_refine_diff_density_min -2.246
_refine_diff_density_rms 0.135
_refine_ls_extinction_coef 0.00027(2)
_refine_ls_extinction_expression Fc^*^=kFc[1+0.001xFc^2^\l^3^/sin(2\q)]^-1/4^
_refine_ls_extinction_method 'SHELXL-2016/6 (Sheldrick 2016)'
_refine_ls_goodness_of_fit_ref 1.103
_refine_ls_hydrogen_treatment constr
_refine_ls_matrix_type full
_refine_ls_number_parameters 1214
_refine_ls_number_reflns 22176
_refine_ls_number_restraints 0
_refine_ls_restrained_S_all 1.103
_refine_ls_R_factor_all 0.0554
_refine_ls_R_factor_gt 0.0549
_refine_ls_shift/su_max 0.002
_refine_ls_shift/su_mean 0.000
_refine_ls_structure_factor_coef Fsqd
_refine_ls_weighting_details 'w=1/[\s^2^(Fo^2^)+(0.0527P)^2^+37.8201P] where P=(Fo^2^+2Fc^2^)/3'
_refine_ls_weighting_scheme calc
_refine_ls_wR_factor_gt 0.1342
_refine_ls_wR_factor_ref 0.1345
_reflns_Friedel_coverage 0.000
_reflns_number_gt 21891
_reflns_number_total 22176
_reflns_threshold_expression 'I > 2\s(I)'
_cod_data_source_file c8dt00279g2.cif
_cod_data_source_block glatthor47
_cod_depositor_comments 'Adding full bibliography for 7045852--7045856.cif.'
_cod_original_cell_volume 5624.40(9)
_cod_database_code 7045854
_shelx_shelxl_version_number 2016/6
_chemical_oxdiff_formula 'C122 H122 Ag4 O6 S8'
_shelx_space_group_comment
;
The symmetry employed for this shelxl refinement is uniquely defined
by the following loop, which should always be used as a source of
symmetry information in preference to the above space-group names.
They are only intended as comments.
;
_reflns_odcompleteness_completeness 99.97
_reflns_odcompleteness_iscentric 1
_reflns_odcompleteness_theta 71.98
_olex2_refinement_description
;
1. Fixed Uiso
 At 1.2 times of:
  All C(H) groups, All C(H,H) groups
 At 1.5 times of:
  All C(H,H,H) groups
2. Uiso/Uaniso restraints and constraints
Uiso(C106) = Uiso(C126)
Uiso(C105) = Uiso(C125)
Uiso(O2) = Uiso(O2B)
Uiso(C107) = Uiso(C127)
Uiso(C128) = Uiso(C108)
Uiso(C102) = Uiso(C122)
Uiso(C101) = Uiso(C121)
Uiso(O1) = Uiso(O1B)
Uiso(C103) = Uiso(C123)
Uiso(C104) = Uiso(C124)
Uiso(O3) = Uiso(O3B)
Uiso(C129) = Uiso(C111)
Uiso(C112) = Uiso(C130)
Uiso(C131) = Uiso(C109)
Uiso(C110) = Uiso(C132)
Uiso(C140) = Uiso(C114)
Uiso(C113) = Uiso(C139)
Uiso(O4) = Uiso(O5B)
Uiso(C115) = Uiso(C137)
Uiso(C116) = Uiso(C138)
3. Others
 Fixed Sof: O1(0.5) O1B(0.5) O2(0.5) O2B(0.5) O3(0.5) O3B(0.5) O4(0.5)
 O4B(0.5) O5(0.5) O5B(0.5) C101(0.5) H10D(0.5) H10E(0.5) C102(0.5) H10F(0.5)
 H10G(0.5) H10H(0.5) C103(0.5) H10I(0.5) H10J(0.5) C104(0.5) H10K(0.5)
 H10L(0.5) H10M(0.5) C105(0.5) H10N(0.5) H10O(0.5) C106(0.5) H10P(0.5)
 H10Q(0.5) H10R(0.5) C107(0.5) H10S(0.5) H10T(0.5) C108(0.5) H10U(0.5)
 H10V(0.5) H10W(0.5) C109(0.5) H10X(0.5) H10Y(0.5) C110(0.5) H11A(0.5)
 H11B(0.5) H11C(0.5) C111(0.5) H11D(0.5) H11E(0.5) C112(0.5) H11F(0.5)
 H11G(0.5) H11H(0.5) C113(0.5) H11I(0.5) H11J(0.5) C114(0.5) H11K(0.5)
 H11L(0.5) H11M(0.5) C115(0.5) H11N(0.5) H11O(0.5) C116(0.5) H11P(0.5)
 H11Q(0.5) H11R(0.5) C117(0.5) H11S(0.5) H11T(0.5) C118(0.5) H11U(0.5)
 H11V(0.5) H11W(0.5) C119(0.5) H11X(0.5) H11Y(0.5) C120(0.5) H12W(0.5)
 H12X(0.5) H12Y(0.5) C121(0.5) H12A(0.5) H12B(0.5) C122(0.5) H12C(0.5)
 H12D(0.5) H12E(0.5) C123(0.5) H12F(0.5) H12G(0.5) C124(0.5) H12H(0.5)
 H12I(0.5) H12J(0.5) C125(0.5) H12K(0.5) H12L(0.5) C126(0.5) H12M(0.5)
 H12N(0.5) H12O(0.5) C127(0.5) H12P(0.5) H12Q(0.5) C128(0.5) H12R(0.5)
 H12S(0.5) H12T(0.5) C129(0.5) H12U(0.5) H12V(0.5) C130(0.5) H13A(0.5)
 H13B(0.5) H13C(0.5) C131(0.5) H13D(0.5) H13E(0.5) C132(0.5) H13F(0.5)
 H13G(0.5) H13H(0.5) C133(0.5) H13I(0.5) H13J(0.5) C134(0.5) H13K(0.5)
 H13L(0.5) H13M(0.5) C135(0.5) H13N(0.5) H13O(0.5) C136(0.5) H13P(0.5)
 H13Q(0.5) H13R(0.5) C137(0.5) H13S(0.5) H13T(0.5) C138(0.5) H13U(0.5)
 H13V(0.5) H13W(0.5) C139(0.5) H13X(0.5) H13Y(0.5) C140(0.5) H14D(0.5)
 H14E(0.5) H14F(0.5)
4.a Secondary CH2 refined with riding coordinates:
 C101(H10D,H10E), C103(H10I,H10J), C105(H10N,H10O), C107(H10S,H10T), C109(H10X,
 H10Y), C111(H11D,H11E), C113(H11I,H11J), C115(H11N,H11O), C117(H11S,H11T),
 C119(H11X,H11Y), C121(H12A,H12B), C123(H12F,H12G), C125(H12K,H12L), C127(H12P,
 H12Q), C129(H12U,H12V), C131(H13D,H13E), C133(H13I,H13J), C135(H13N,H13O),
 C137(H13S,H13T), C139(H13X,H13Y)
4.b Me refined with riding coordinates:
 C102(H10F,H10G,H10H), C104(H10K,H10L,H10M), C106(H10P,H10Q,H10R), C108(H10U,
 H10V,H10W), C110(H11A,H11B,H11C), C112(H11F,H11G,H11H), C114(H11K,H11L,H11M),
 C116(H11P,H11Q,H11R), C118(H11U,H11V,H11W), C120(H12W,H12X,H12Y), C122(H12C,
 H12D,H12E), C124(H12H,H12I,H12J), C126(H12M,H12N,H12O), C128(H12R,H12S,H12T),
 C130(H13A,H13B,H13C), C132(H13F,H13G,H13H), C134(H13K,H13L,H13M), C136(H13P,
 H13Q,H13R), C138(H13U,H13V,H13W), C140(H14D,H14E,H14F)
4.c Aromatic/amide H refined with riding coordinates:
 C4(H4), C5(H5), C6(H6), C10(H10), C12(H12), C19(H19), C21(H21), C29(H29),
 C30(H30), C31(H31), C35(H35), C37(H37), C44(H44), C46(H46), C54(H54), C55(H55),
  C56(H56), C60(H60), C62(H62), C69(H69), C71(H71), C79(H79), C80(H80),
 C81(H81), C85(H85), C87(H87), C94(H94), C96(H96)
4.d Idealised Me refined as rotating group:
 C14(H14A,H14B,H14C), C15(H15A,H15B,H15C), C16(H16A,H16B,H16C), C23(H23A,H23B,
 H23C), C24(H24A,H24B,H24C), C25(H25A,H25B,H25C), C39(H39A,H39B,H39C), C40(H40A,
 H40B,H40C), C41(H41A,H41B,H41C), C48(H48A,H48B,H48C), C49(H49A,H49B,H49C),
 C50(H50A,H50B,H50C), C64(H64A,H64B,H64C), C65(H65A,H65B,H65C), C66(H66A,H66B,
 H66C), C73(H73A,H73B,H73C), C74(H74A,H74B,H74C), C75(H75A,H75B,H75C), C89(H89A,
 H89B,H89C), C90(H90A,H90B,H90C), C91(H91A,H91B,H91C), C98(H98A,H98B,H98C),
 C99(H99A,H99B,H99C), C100(H10A,H10B,H10C)
;
_olex2_date_sample_data_collection 2017-11-13
_olex2_submission_special_instructions 'No special instructions were received'
_oxdiff_exptl_absorpt_empirical_details
;
Empirical correction (ABSPACK) includes:
- Absorption correction using spherical harmonics
- Frame scaling
- Detector area scaling
;
_oxdiff_exptl_absorpt_empirical_full_max 8.375
_oxdiff_exptl_absorpt_empirical_full_min 0.391

loop_
_space_group_symop_operation_xyz
'x, y, z'
'-x, -y, -z'

loop_
_atom_site_label
_atom_site_type_symbol
_atom_site_fract_x
_atom_site_fract_y
_atom_site_fract_z
_atom_site_U_iso_or_equiv
_atom_site_adp_type
_atom_site_occupancy
_atom_site_site_symmetry_order
_atom_site_calc_flag
_atom_site_refinement_flags_posn
_atom_site_refinement_flags_occupancy
_atom_site_disorder_assembly
_atom_site_disorder_group
Ag1 Ag 0.39586(2) 0.41952(2) 0.67827(2) 0.01346(8) Uani 1 1 d . . . .
Ag2 Ag 0.24448(2) 0.39986(2) 0.75340(2) 0.01265(8) Uani 1 1 d . . . .
Ag3 Ag 0.39143(2) 0.29750(2) 0.75411(2) 0.01301(8) Uani 1 1 d . . . .
Ag4 Ag 0.20060(2) 0.21974(2) 0.68024(2) 0.01474(8) Uani 1 1 d . . . .
S1 S 0.25418(8) 0.37886(6) 0.60387(4) 0.0132(2) Uani 1 1 d . . . .
S2 S 0.09632(9) 0.36048(9) 0.68530(5) 0.0276(3) Uani 1 1 d . . . .
S3 S 0.52102(9) 0.53083(6) 0.74820(4) 0.0164(2) Uani 1 1 d . . . .
S4 S 0.38929(9) 0.45259(7) 0.82575(4) 0.0177(2) Uani 1 1 d . . . .
S5 S 0.49372(8) 0.30526(6) 0.67882(4) 0.01084(19) Uani 1 1 d . . . .
S6 S 0.29287(8) 0.19821(6) 0.60224(4) 0.01020(19) Uani 1 1 d . . . .
S7 S 0.30806(9) 0.24793(7) 0.82631(4) 0.0200(2) Uani 1 1 d . . . .
S8 S 0.10016(9) 0.18956(9) 0.75170(5) 0.0245(3) Uani 1 1 d . . . .
C1 C 0.1340(3) 0.3632(2) 0.62355(17) 0.0111(8) Uani 1 1 d . . . .
C2 C 0.0456(3) 0.3481(2) 0.57902(16) 0.0093(8) Uani 1 1 d . . . .
C3 C -0.0332(3) 0.2712(2) 0.55994(17) 0.0115(8) Uani 1 1 d . . . .
C4 C -0.1124(3) 0.2583(3) 0.51804(18) 0.0141(8) Uani 1 1 d . . . .
H4 H -0.164843 0.207771 0.505473 0.017 Uiso 1 1 calc R . . .
C5 C -0.1144(4) 0.3196(3) 0.49473(18) 0.0163(9) Uani 1 1 d . . . .
H5 H -0.167037 0.309803 0.466385 0.020 Uiso 1 1 calc R . . .
C6 C -0.0373(4) 0.3954(3) 0.51400(18) 0.0156(9) Uani 1 1 d . . . .
H6 H -0.039345 0.436589 0.498722 0.019 Uiso 1 1 calc R . . .
C7 C 0.0434(3) 0.4109(3) 0.55600(17) 0.0121(8) Uani 1 1 d . . . .
C8 C -0.0324(3) 0.2002(2) 0.57970(17) 0.0120(8) Uani 1 1 d . . . .
C9 C -0.0946(3) 0.1784(3) 0.61977(18) 0.0142(9) Uani 1 1 d . . . .
C10 C -0.0892(4) 0.1126(3) 0.63798(18) 0.0164(9) Uani 1 1 d . . . .
H10 H -0.128786 0.098803 0.665321 0.020 Uiso 1 1 calc R . . .
C11 C -0.0260(4) 0.0672(3) 0.61601(18) 0.0182(9) Uani 1 1 d . . . .
C12 C 0.0303(4) 0.0873(3) 0.57422(18) 0.0161(9) Uani 1 1 d . . . .
H12 H 0.070981 0.056449 0.558383 0.019 Uiso 1 1 calc R . . .
C13 C 0.0272(3) 0.1529(3) 0.55548(18) 0.0145(9) Uani 1 1 d . . . .
C14 C -0.1674(4) 0.2237(3) 0.6427(2) 0.0218(10) Uani 1 1 d . . . .
H14A H -0.127632 0.280358 0.656744 0.033 Uiso 1 1 calc GR . . .
H14B H -0.198954 0.203400 0.671574 0.033 Uiso 1 1 calc GR . . .
H14C H -0.222174 0.216148 0.614303 0.033 Uiso 1 1 calc GR . . .
C15 C -0.0195(5) -0.0027(3) 0.6372(2) 0.0289(12) Uani 1 1 d . . . .
H15A H 0.049280 0.011827 0.657372 0.043 Uiso 1 1 calc GR . . .
H15B H -0.030515 -0.049679 0.606919 0.043 Uiso 1 1 calc GR . . .
H15C H -0.073040 -0.014467 0.660598 0.043 Uiso 1 1 calc GR . . .
C16 C 0.0853(4) 0.1705(3) 0.50799(18) 0.0173(9) Uani 1 1 d . . . .
H16A H 0.035526 0.167525 0.478638 0.026 Uiso 1 1 calc GR . . .
H16B H 0.120055 0.131322 0.495710 0.026 Uiso 1 1 calc GR . . .
H16C H 0.137217 0.223841 0.519495 0.026 Uiso 1 1 calc GR . . .
C17 C 0.1254(3) 0.4942(2) 0.57551(17) 0.0117(8) Uani 1 1 d . . . .
C18 C 0.2111(3) 0.5155(3) 0.54607(18) 0.0134(8) Uani 1 1 d . . . .
C19 C 0.2907(4) 0.5907(3) 0.56685(19) 0.0169(9) Uani 1 1 d . . . .
H19 H 0.349078 0.604103 0.548257 0.020 Uiso 1 1 calc R . . .
C20 C 0.2850(4) 0.6462(3) 0.61456(19) 0.0181(9) Uani 1 1 d . . . .
C21 C 0.1957(4) 0.6255(3) 0.64094(19) 0.0208(10) Uani 1 1 d . . . .
H21 H 0.189096 0.662942 0.671938 0.025 Uiso 1 1 calc R . . .
C22 C 0.1160(4) 0.5506(3) 0.62227(19) 0.0178(9) Uani 1 1 d . . . .
C23 C 0.2178(4) 0.4602(3) 0.49247(19) 0.0194(9) Uani 1 1 d . . . .
H23A H 0.204105 0.406387 0.496012 0.029 Uiso 1 1 calc GR . . .
H23B H 0.287460 0.479399 0.482279 0.029 Uiso 1 1 calc GR . . .
H23C H 0.166061 0.459363 0.464857 0.029 Uiso 1 1 calc GR . . .
C24 C 0.3728(5) 0.7269(3) 0.6368(2) 0.0302(12) Uani 1 1 d . . . .
H24A H 0.423836 0.721732 0.662014 0.045 Uiso 1 1 calc GR . . .
H24B H 0.343309 0.766858 0.655208 0.045 Uiso 1 1 calc GR . . .
H24C H 0.406812 0.743174 0.607177 0.045 Uiso 1 1 calc GR . . .
C25 C 0.0191(4) 0.5320(3) 0.6514(2) 0.0269(11) Uani 1 1 d . . . .
H25A H -0.042135 0.526786 0.627812 0.040 Uiso 1 1 calc GR . . .
H25B H 0.028731 0.575288 0.684007 0.040 Uiso 1 1 calc GR . . .
H25C H 0.009026 0.482280 0.660827 0.040 Uiso 1 1 calc GR . . .
C26 C 0.4954(4) 0.5189(2) 0.80926(17) 0.0123(8) Uani 1 1 d . . . .
C27 C 0.5796(3) 0.5725(3) 0.85642(17) 0.0123(8) Uani 1 1 d . . . .
C28 C 0.5886(4) 0.6548(3) 0.87682(18) 0.0162(9) Uani 1 1 d . . . .
C29 C 0.6713(4) 0.7050(3) 0.91826(19) 0.0208(10) Uani 1 1 d . . . .
H29 H 0.679293 0.759582 0.931632 0.025 Uiso 1 1 calc R . . .
C30 C 0.7417(4) 0.6740(3) 0.9397(2) 0.0249(11) Uani 1 1 d . . . .
H30 H 0.797382 0.708179 0.966563 0.030 Uiso 1 1 calc R . . .
C31 C 0.7288(4) 0.5928(3) 0.92098(19) 0.0210(10) Uani 1 1 d . . . .
H31 H 0.774940 0.572353 0.936372 0.025 Uiso 1 1 calc R . . .
C32 C 0.6480(4) 0.5405(3) 0.87937(18) 0.0147(9) Uani 1 1 d . . . .
C33 C 0.5063(4) 0.6859(3) 0.85820(18) 0.0170(9) Uani 1 1 d . . . .
C34 C 0.4134(4) 0.6740(3) 0.8830(2) 0.0215(10) Uani 1 1 d . . . .
C35 C 0.3319(5) 0.6977(3) 0.8641(2) 0.0292(12) Uani 1 1 d . . . .
H35 H 0.269970 0.689536 0.880469 0.035 Uiso 1 1 calc R . . .
C36 C 0.3417(5) 0.7334(3) 0.8214(2) 0.0324(13) Uani 1 1 d . . . .
C37 C 0.4360(5) 0.7486(3) 0.7995(2) 0.0283(12) Uani 1 1 d . . . .
H37 H 0.444178 0.774505 0.772009 0.034 Uiso 1 1 calc R . . .
C38 C 0.5199(4) 0.7264(3) 0.81736(19) 0.0224(10) Uani 1 1 d . . . .
C39 C 0.4013(4) 0.6385(3) 0.9310(2) 0.0266(11) Uani 1 1 d . . . .
H39A H 0.408410 0.585707 0.920536 0.040 Uiso 1 1 calc GR . . .
H39B H 0.332551 0.634067 0.942249 0.040 Uiso 1 1 calc GR . . .
H39C H 0.455150 0.673112 0.960788 0.040 Uiso 1 1 calc GR . . .
C40 C 0.2502(6) 0.7551(5) 0.8001(3) 0.0498(18) Uani 1 1 d . . . .
H40A H 0.186333 0.709189 0.792846 0.075 Uiso 1 1 calc GR . . .
H40B H 0.264926 0.770263 0.767066 0.075 Uiso 1 1 calc GR . . .
H40C H 0.241417 0.799664 0.827033 0.075 Uiso 1 1 calc GR . . .
C41 C 0.6228(5) 0.7468(3) 0.7936(2) 0.0305(12) Uani 1 1 d . . . .
H41A H 0.678565 0.783869 0.821714 0.046 Uiso 1 1 calc GR . . .
H41B H 0.616192 0.771364 0.764959 0.046 Uiso 1 1 calc GR . . .
H41C H 0.639171 0.698165 0.779085 0.046 Uiso 1 1 calc GR . . .
C42 C 0.6335(3) 0.4520(3) 0.86174(17) 0.0139(8) Uani 1 1 d . . . .
C43 C 0.5769(4) 0.4017(3) 0.89219(18) 0.0164(9) Uani 1 1 d . . . .
C44 C 0.5583(4) 0.3184(3) 0.8740(2) 0.0190(9) Uani 1 1 d . . . .
H44 H 0.521546 0.285250 0.894342 0.023 Uiso 1 1 calc R . . .
C45 C 0.5933(4) 0.2834(3) 0.8262(2) 0.0206(10) Uani 1 1 d . . . .
C46 C 0.6527(4) 0.3346(3) 0.79845(19) 0.0200(10) Uani 1 1 d . . . .
H46 H 0.678937 0.312485 0.767328 0.024 Uiso 1 1 calc R . . .
C47 C 0.6750(4) 0.4190(3) 0.81556(18) 0.0176(9) Uani 1 1 d . . . .
C48 C 0.5347(4) 0.4351(3) 0.94322(19) 0.0238(10) Uani 1 1 d . . . .
H48A H 0.592903 0.468861 0.971046 0.036 Uiso 1 1 calc GR . . .
H48B H 0.491456 0.391250 0.955671 0.036 Uiso 1 1 calc GR . . .
H48C H 0.492861 0.466654 0.935541 0.036 Uiso 1 1 calc GR . . .
C49 C 0.5663(5) 0.1930(3) 0.8058(2) 0.0322(13) Uani 1 1 d . . . .
H49A H 0.560621 0.170432 0.836353 0.048 Uiso 1 1 calc GR . . .
H49B H 0.621146 0.180668 0.785946 0.048 Uiso 1 1 calc GR . . .
H49C H 0.499974 0.170050 0.782257 0.048 Uiso 1 1 calc GR . . .
C50 C 0.7430(5) 0.4710(3) 0.7845(2) 0.0272(11) Uani 1 1 d . . . .
H50A H 0.699822 0.490857 0.764416 0.041 Uiso 1 1 calc GR . . .
H50B H 0.776078 0.439560 0.759645 0.041 Uiso 1 1 calc GR . . .
H50C H 0.796598 0.515905 0.809654 0.041 Uiso 1 1 calc GR . . .
C51 C 0.4239(3) 0.2401(2) 0.61870(16) 0.0083(8) Uani 1 1 d . . . .
C52 C 0.4891(3) 0.2181(2) 0.57399(16) 0.0086(8) Uani 1 1 d . . . .
C53 C 0.4784(3) 0.1362(3) 0.55106(17) 0.0114(8) Uani 1 1 d . . . .
C54 C 0.5371(4) 0.1165(3) 0.50885(18) 0.0157(9) Uani 1 1 d . . . .
H54 H 0.530664 0.062521 0.493636 0.019 Uiso 1 1 calc R . . .
C55 C 0.6045(4) 0.1758(3) 0.48929(18) 0.0162(9) Uani 1 1 d . . . .
H55 H 0.642075 0.161662 0.460757 0.019 Uiso 1 1 calc R . . .
C56 C 0.6158(4) 0.2564(3) 0.51249(18) 0.0135(8) Uani 1 1 d . . . .
H56 H 0.661947 0.296200 0.499671 0.016 Uiso 1 1 calc R . . .
C57 C 0.5589(3) 0.2790(2) 0.55481(16) 0.0092(8) Uani 1 1 d . . . .
C58 C 0.4080(4) 0.0694(2) 0.57108(17) 0.0118(8) Uani 1 1 d . . . .
C59 C 0.4415(4) 0.0551(3) 0.61936(18) 0.0155(9) Uani 1 1 d . . . .
C60 C 0.3725(4) -0.0054(3) 0.6382(2) 0.0199(10) Uani 1 1 d . . . .
H60 H 0.394683 -0.015053 0.670174 0.024 Uiso 1 1 calc R . . .
C61 C 0.2718(4) -0.0515(3) 0.6108(2) 0.0210(10) Uani 1 1 d . . . .
C62 C 0.2419(4) -0.0383(3) 0.56193(19) 0.0178(9) Uani 1 1 d . . . .
H62 H 0.175133 -0.069335 0.542700 0.021 Uiso 1 1 calc R . . .
C63 C 0.3088(4) 0.0199(3) 0.54110(18) 0.0146(9) Uani 1 1 d . . . .
C64 C 0.5512(4) 0.1021(3) 0.6494(2) 0.0234(10) Uani 1 1 d . . . .
H64A H 0.602801 0.095820 0.625183 0.035 Uiso 1 1 calc GR . . .
H64B H 0.562272 0.082104 0.679901 0.035 Uiso 1 1 calc GR . . .
H64C H 0.558504 0.158433 0.662351 0.035 Uiso 1 1 calc GR . . .
C65 C 0.1973(5) -0.1154(3) 0.6324(2) 0.0319(13) Uani 1 1 d . . . .
H65A H 0.237542 -0.133154 0.655721 0.048 Uiso 1 1 calc GR . . .
H65B H 0.157126 -0.160705 0.602379 0.048 Uiso 1 1 calc GR . . .
H65C H 0.149728 -0.093103 0.652866 0.048 Uiso 1 1 calc GR . . .
C66 C 0.2737(4) 0.0293(3) 0.48665(19) 0.0199(10) Uani 1 1 d . . . .
H66A H 0.286514 0.085607 0.489795 0.030 Uiso 1 1 calc GR . . .
H66B H 0.199388 -0.000266 0.476124 0.030 Uiso 1 1 calc GR . . .
H66C H 0.313086 0.008498 0.459488 0.030 Uiso 1 1 calc GR . . .
C67 C 0.5712(3) 0.3667(2) 0.57505(17) 0.0103(8) Uani 1 1 d . . . .
C68 C 0.4964(4) 0.3948(3) 0.55355(18) 0.0130(8) Uani 1 1 d . . . .
C69 C 0.5045(4) 0.4762(3) 0.57424(18) 0.0175(9) Uani 1 1 d . . . .
H69 H 0.453964 0.494690 0.560772 0.021 Uiso 1 1 calc R . . .
C70 C 0.5860(4) 0.5299(3) 0.61434(19) 0.0189(10) Uani 1 1 d . . . .
C71 C 0.6630(4) 0.5018(3) 0.63293(18) 0.0180(9) Uani 1 1 d . . . .
H71 H 0.719231 0.537591 0.658991 0.022 Uiso 1 1 calc R . . .
C72 C 0.6575(3) 0.4207(3) 0.61315(17) 0.0128(8) Uani 1 1 d . . . .
C73 C 0.4104(4) 0.3391(3) 0.50749(18) 0.0162(9) Uani 1 1 d . . . .
H73A H 0.442265 0.317326 0.476954 0.024 Uiso 1 1 calc GR . . .
H73B H 0.369101 0.368988 0.496653 0.024 Uiso 1 1 calc GR . . .
H73C H 0.365289 0.295562 0.519617 0.024 Uiso 1 1 calc GR . . .
C74 C 0.5919(5) 0.6169(3) 0.6373(2) 0.0321(13) Uani 1 1 d . . . .
H74A H 0.596814 0.642562 0.608306 0.048 Uiso 1 1 calc GR . . .
H74B H 0.653261 0.645064 0.664185 0.048 Uiso 1 1 calc GR . . .
H74C H 0.529196 0.618446 0.653873 0.048 Uiso 1 1 calc GR . . .
C75 C 0.7428(4) 0.3922(3) 0.63290(19) 0.0188(9) Uani 1 1 d . . . .
H75A H 0.710866 0.345854 0.645885 0.028 Uiso 1 1 calc GR . . .
H75B H 0.790495 0.434887 0.662059 0.028 Uiso 1 1 calc GR . . .
H75C H 0.781288 0.377582 0.603335 0.028 Uiso 1 1 calc GR . . .
C76 C 0.1760(4) 0.2101(3) 0.81148(17) 0.0137(9) Uani 1 1 d . . . .
C77 C 0.1153(4) 0.1913(3) 0.85720(17) 0.0162(9) Uani 1 1 d . . . .
C78 C 0.0517(4) 0.2371(3) 0.87859(18) 0.0207(10) Uani 1 1 d . . . .
C79 C -0.0081(4) 0.2174(4) 0.9204(2) 0.0293(12) Uani 1 1 d . . . .
H79 H -0.051026 0.247071 0.934851 0.035 Uiso 1 1 calc R . . .
C80 C -0.0025(5) 0.1532(4) 0.9398(2) 0.0382(15) Uani 1 1 d . . . .
H80 H -0.042983 0.139506 0.966902 0.046 Uiso 1 1 calc R . . .
C81 C 0.0619(5) 0.1099(3) 0.9196(2) 0.0309(13) Uani 1 1 d . . . .
H81 H 0.064785 0.067409 0.933343 0.037 Uiso 1 1 calc R . . .
C82 C 0.1234(4) 0.1285(3) 0.87878(19) 0.0219(10) Uani 1 1 d . . . .
C83 C 0.0498(4) 0.3094(3) 0.86028(19) 0.0204(10) Uani 1 1 d . . . .
C84 C -0.0342(4) 0.3040(3) 0.8227(2) 0.0270(11) Uani 1 1 d . . . .
C85 C -0.0298(4) 0.3714(4) 0.8046(2) 0.0315(12) Uani 1 1 d . . . .
H85 H -0.084627 0.367788 0.779441 0.038 Uiso 1 1 calc R . . .
C86 C 0.0539(5) 0.4434(3) 0.8231(2) 0.0277(11) Uani 1 1 d . . . .
C87 C 0.1335(4) 0.4486(3) 0.8620(2) 0.0235(10) Uani 1 1 d . . . .
H87 H 0.189239 0.497181 0.875380 0.028 Uiso 1 1 calc R . . .
C88 C 0.1321(4) 0.3828(3) 0.88160(18) 0.0194(10) Uani 1 1 d . . . .
C89 C -0.1282(4) 0.2267(4) 0.8021(3) 0.0351(13) Uani 1 1 d . . . .
H89A H -0.103420 0.182151 0.787495 0.053 Uiso 1 1 calc GR . . .
H89B H -0.173184 0.232067 0.773928 0.053 Uiso 1 1 calc GR . . .
H89C H -0.167508 0.216764 0.831655 0.053 Uiso 1 1 calc GR . . .
C90 C 0.0567(6) 0.5155(4) 0.8027(3) 0.0405(15) Uani 1 1 d . . . .
H90A H 0.018787 0.496989 0.766467 0.061 Uiso 1 1 calc GR . . .
H90B H 0.129035 0.546776 0.802018 0.061 Uiso 1 1 calc GR . . .
H90C H 0.024104 0.548619 0.826576 0.061 Uiso 1 1 calc GR . . .
C91 C 0.2174(4) 0.3929(3) 0.9262(2) 0.0258(11) Uani 1 1 d . . . .
H91A H 0.185392 0.381281 0.957478 0.039 Uiso 1 1 calc GR . . .
H91B H 0.265688 0.447613 0.936275 0.039 Uiso 1 1 calc GR . . .
H91C H 0.255452 0.356244 0.913178 0.039 Uiso 1 1 calc GR . . .
C92 C 0.1970(5) 0.0828(3) 0.86055(19) 0.0247(11) Uani 1 1 d . . . .
C93 C 0.2952(5) 0.1046(3) 0.8929(2) 0.0260(11) Uani 1 1 d . . . .
C94 C 0.3667(6) 0.0642(3) 0.8752(2) 0.0367(14) Uani 1 1 d . . . .
H94 H 0.431591 0.078452 0.896464 0.044 Uiso 1 1 calc R . . .
C95 C 0.3420(7) 0.0029(4) 0.8261(3) 0.0491(19) Uani 1 1 d . . . .
C96 C 0.2439(8) -0.0194(4) 0.7964(2) 0.054(2) Uani 1 1 d . . . .
H96 H 0.226202 -0.061489 0.764327 0.065 Uiso 1 1 calc R . . .
C97 C 0.1698(6) 0.0188(3) 0.8127(2) 0.0409(17) Uani 1 1 d . . . .
C98 C 0.3256(5) 0.1710(3) 0.9454(2) 0.0273(11) Uani 1 1 d . . . .
H98A H 0.319667 0.219559 0.938831 0.041 Uiso 1 1 calc GR . . .
H98B H 0.397472 0.180643 0.959707 0.041 Uiso 1 1 calc GR . . .
H98C H 0.279181 0.155258 0.971266 0.041 Uiso 1 1 calc GR . . .
C99 C 0.4231(9) -0.0369(5) 0.8064(4) 0.071(3) Uani 1 1 d . . . .
H99A H 0.484119 0.002645 0.799509 0.107 Uiso 1 1 calc GR . . .
H99B H 0.392497 -0.079641 0.773355 0.107 Uiso 1 1 calc GR . . .
H99C H 0.443921 -0.058977 0.833909 0.107 Uiso 1 1 calc GR . . .
C100 C 0.0615(8) -0.0107(4) 0.7802(3) 0.060(2) Uani 1 1 d . . . .
H10A H 0.009389 -0.035990 0.800773 0.090 Uiso 1 1 calc GR . . .
H10B H 0.060085 -0.049381 0.746372 0.090 Uiso 1 1 calc GR . . .
H10C H 0.045853 0.034298 0.772845 0.090 Uiso 1 1 calc GR . . .
O1 O 0.9110(8) 0.7091(6) 0.7093(4) 0.0387(15) Uiso 0.5 1 d . P A 1
O1B O 0.8803(8) 0.7150(6) 0.7000(4) 0.0387(15) Uiso 0.5 1 d . P B 2
O2 O 0.1560(8) 0.6407(6) 0.9848(4) 0.0450(16) Uiso 0.5 1 d . P C 1
O2B O 0.0954(8) 0.6370(6) 0.9975(4) 0.0450(16) Uiso 0.5 1 d . P D 2
O3 O 0.7242(11) 0.9270(8) 0.7107(6) 0.0459(17) Uiso 0.5 1 d . P E 1
O3B O 0.7153(11) 0.9367(8) 0.7024(6) 0.0459(17) Uiso 0.5 1 d . P F 2
O4 O 0.0435(6) 0.9089(5) 0.9361(3) 0.0317(12) Uiso 0.5 1 d . P G 1
O4B O 0.2469(7) 0.8692(6) 0.9958(4) 0.042(2) Uiso 0.5 1 d . P H 2
O5 O 0.6026(8) 1.0509(6) 0.9395(4) 0.044(2) Uiso 0.5 1 d . P I 1
O5B O 0.7159(6) 0.9062(5) 0.9338(3) 0.0317(12) Uiso 0.5 1 d . P J 2
C101 C 0.9400(12) 0.7625(9) 0.6777(6) 0.044(2) Uiso 0.5 1 d . P A 1
H10D H 1.014511 0.794652 0.687807 0.052 Uiso 0.5 1 calc R P A 1
H10E H 0.898931 0.798945 0.683832 0.052 Uiso 0.5 1 calc R P A 1
C102 C 0.9202(15) 0.7156(11) 0.6189(7) 0.060(3) Uiso 0.5 1 d . P A 1
H10F H 0.940243 0.752327 0.596792 0.090 Uiso 0.5 1 calc R P A 1
H10G H 0.961523 0.679951 0.613034 0.090 Uiso 0.5 1 calc R P A 1
H10H H 0.846283 0.684231 0.609071 0.090 Uiso 0.5 1 calc R P A 1
C103 C 0.9253(14) 0.7467(11) 0.7644(8) 0.045(2) Uiso 0.5 1 d . P A 1
H10I H 0.886577 0.784755 0.771115 0.054 Uiso 0.5 1 calc R P A 1
H10J H 1.000005 0.777277 0.776132 0.054 Uiso 0.5 1 calc R P A 1
C104 C 0.8898(18) 0.6898(14) 0.7970(9) 0.067(4) Uiso 0.5 1 d . P A 1
H10K H 0.901549 0.719046 0.834969 0.100 Uiso 0.5 1 calc R P A 1
H10L H 0.815508 0.660135 0.786172 0.100 Uiso 0.5 1 calc R P A 1
H10M H 0.928956 0.652657 0.791189 0.100 Uiso 0.5 1 calc R P A 1
C105 C 0.0586(14) 0.6163(11) 0.9569(8) 0.056(3) Uiso 0.5 1 d . P C 1
H10N H 0.006649 0.603536 0.981512 0.067 Uiso 0.5 1 calc R P C 1
H10O H 0.049013 0.566779 0.928355 0.067 Uiso 0.5 1 calc R P C 1
C106 C 0.0373(14) 0.6743(9) 0.9323(7) 0.036(2) Uiso 0.5 1 d . P C 1
H10P H -0.033636 0.652091 0.913269 0.054 Uiso 0.5 1 calc R P C 1
H10Q H 0.044379 0.723103 0.960184 0.054 Uiso 0.5 1 calc R P C 1
H10R H 0.086821 0.686279 0.906929 0.054 Uiso 0.5 1 calc R P C 1
C107 C 0.1694(15) 0.5836(11) 1.0148(7) 0.060(3) Uiso 0.5 1 d . P C 1
H10S H 0.243446 0.587441 1.017295 0.072 Uiso 0.5 1 calc R P C 1
H10T H 0.128658 0.529160 0.992935 0.072 Uiso 0.5 1 calc R P C 1
C108 C 0.1363(14) 0.5943(10) 1.0742(7) 0.050(3) Uiso 0.5 1 d . P C 1
H10U H 0.148838 0.553654 1.089027 0.075 Uiso 0.5 1 calc R P C 1
H10V H 0.177642 0.647080 1.097014 0.075 Uiso 0.5 1 calc R P C 1
H10W H 0.062379 0.588557 1.072554 0.075 Uiso 0.5 1 calc R P C 1
C109 C 0.6422(16) 0.9109(12) 0.6691(8) 0.060(3) Uiso 0.5 1 d . P E 1
H10X H 0.644551 0.961346 0.661541 0.072 Uiso 0.5 1 calc R P E 1
H10Y H 0.574643 0.889394 0.681811 0.072 Uiso 0.5 1 calc R P E 1
C110 C 0.6483(16) 0.8521(13) 0.6174(9) 0.055(3) Uiso 0.5 1 d . P E 1
H11A H 0.590358 0.843480 0.590490 0.083 Uiso 0.5 1 calc R P E 1
H11B H 0.714228 0.873518 0.604090 0.083 Uiso 0.5 1 calc R P E 1
H11C H 0.644288 0.801533 0.624369 0.083 Uiso 0.5 1 calc R P E 1
C111 C 0.7177(14) 0.9738(11) 0.7619(7) 0.058(3) Uiso 0.5 1 d . P E 1
H11D H 0.655058 0.944306 0.775306 0.070 Uiso 0.5 1 calc R P E 1
H11E H 0.707633 1.023012 0.757709 0.070 Uiso 0.5 1 calc R P E 1
C112 C 0.8045(15) 0.9954(12) 0.8013(8) 0.065(3) Uiso 0.5 1 d . P E 1
H11F H 0.792376 1.027508 0.834971 0.097 Uiso 0.5 1 calc R P E 1
H11G H 0.814221 0.947378 0.806853 0.097 Uiso 0.5 1 calc R P E 1
H11H H 0.866932 1.026288 0.789211 0.097 Uiso 0.5 1 calc R P E 1
C113 C -0.0537(10) 0.8864(8) 0.9039(5) 0.0375(19) Uiso 0.5 1 d . P G 1
H11I H -0.080901 0.828067 0.888512 0.045 Uiso 0.5 1 calc R P G 1
H11J H -0.044527 0.911182 0.873989 0.045 Uiso 0.5 1 calc R P G 1
C114 C -0.1330(12) 0.9143(9) 0.9390(6) 0.040(2) Uiso 0.5 1 d . P G 1
H11K H -0.199894 0.898831 0.916873 0.060 Uiso 0.5 1 calc R P G 1
H11L H -0.142337 0.889221 0.968348 0.060 Uiso 0.5 1 calc R P G 1
H11M H -0.106060 0.972114 0.953864 0.060 Uiso 0.5 1 calc R P G 1
C115 C 0.1218(11) 0.8886(8) 0.9047(6) 0.040(2) Uiso 0.5 1 d . P G 1
H11N H 0.133129 0.916333 0.876324 0.048 Uiso 0.5 1 calc R P G 1
H11O H 0.099079 0.830686 0.887536 0.048 Uiso 0.5 1 calc R P G 1
C116 C 0.2215(14) 0.9147(10) 0.9430(7) 0.050(3) Uiso 0.5 1 d . P G 1
H11P H 0.276291 0.901997 0.923274 0.075 Uiso 0.5 1 calc R P G 1
H11Q H 0.243214 0.972095 0.959700 0.075 Uiso 0.5 1 calc R P G 1
H11R H 0.209321 0.886843 0.970859 0.075 Uiso 0.5 1 calc R P G 1
C117 C 0.6741(13) 1.1221(10) 0.9267(7) 0.054(4) Uiso 0.5 1 d . P I 1
H11S H 0.747266 1.126027 0.935277 0.064 Uiso 0.5 1 calc R P I 1
H11T H 0.661064 1.117140 0.888102 0.064 Uiso 0.5 1 calc R P I 1
C118 C 0.6558(14) 1.1946(10) 0.9589(7) 0.055(4) Uiso 0.5 1 d . P I 1
H11U H 0.702431 1.241462 0.950691 0.082 Uiso 0.5 1 calc R P I 1
H11V H 0.583485 1.190581 0.950033 0.082 Uiso 0.5 1 calc R P I 1
H11W H 0.669431 1.199442 0.997069 0.082 Uiso 0.5 1 calc R P I 1
C119 C 0.6258(13) 0.9810(10) 0.9156(7) 0.056(4) Uiso 0.5 1 d . P I 1
H11X H 0.700293 0.989805 0.925301 0.067 Uiso 0.5 1 calc R P I 1
H11Y H 0.611246 0.967567 0.876162 0.067 Uiso 0.5 1 calc R P I 1
C120 C 0.5594(13) 0.9136(10) 0.9353(7) 0.046(4) Uiso 0.5 1 d . P I 1
H12W H 0.574937 0.865161 0.919040 0.068 Uiso 0.5 1 calc R P I 1
H12X H 0.574595 0.927158 0.974374 0.068 Uiso 0.5 1 calc R P I 1
H12Y H 0.485822 0.904989 0.925386 0.068 Uiso 0.5 1 calc R P I 1
C121 C 0.8992(12) 0.7750(9) 0.6726(6) 0.044(2) Uiso 0.5 1 d . P B 2
H12A H 0.971678 0.811578 0.683700 0.052 Uiso 0.5 1 calc R P B 2
H12B H 0.852240 0.806284 0.682683 0.052 Uiso 0.5 1 calc R P B 2
C122 C 0.8819(15) 0.7395(11) 0.6128(7) 0.060(3) Uiso 0.5 1 d . P B 2
H12C H 0.895407 0.782093 0.595164 0.090 Uiso 0.5 1 calc R P B 2
H12D H 0.929126 0.709362 0.602723 0.090 Uiso 0.5 1 calc R P B 2
H12E H 0.809815 0.704073 0.601708 0.090 Uiso 0.5 1 calc R P B 2
C123 C 0.8973(14) 0.7451(11) 0.7577(8) 0.045(2) Uiso 0.5 1 d . P B 2
H12F H 0.855026 0.779537 0.769801 0.054 Uiso 0.5 1 calc R P B 2
H12G H 0.971480 0.776643 0.770159 0.054 Uiso 0.5 1 calc R P B 2
C124 C 0.8647(18) 0.6719(13) 0.7808(9) 0.067(4) Uiso 0.5 1 d . P B 2
H12H H 0.875277 0.690241 0.820008 0.100 Uiso 0.5 1 calc R P B 2
H12I H 0.791171 0.641210 0.768284 0.100 Uiso 0.5 1 calc R P B 2
H12J H 0.907111 0.638329 0.768640 0.100 Uiso 0.5 1 calc R P B 2
C125 C 0.0178(14) 0.6247(11) 0.9576(7) 0.056(3) Uiso 0.5 1 d . P D 2
H12K H -0.048643 0.618142 0.972780 0.067 Uiso 0.5 1 calc R P D 2
H12L H 0.010103 0.574875 0.929765 0.067 Uiso 0.5 1 calc R P D 2
C126 C 0.0400(14) 0.6943(9) 0.9314(7) 0.036(2) Uiso 0.5 1 d . P D 2
H12M H -0.017236 0.682805 0.903325 0.054 Uiso 0.5 1 calc R P D 2
H12N H 0.046269 0.743536 0.958647 0.054 Uiso 0.5 1 calc R P D 2
H12O H 0.105006 0.700275 0.915639 0.054 Uiso 0.5 1 calc R P D 2
C127 C 0.0910(14) 0.5800(11) 1.0210(7) 0.060(3) Uiso 0.5 1 d . P D 2
H12P H 0.097197 0.533481 0.994209 0.072 Uiso 0.5 1 calc R P D 2
H12Q H 0.022253 0.563330 1.033548 0.072 Uiso 0.5 1 calc R P D 2
C128 C 0.1702(13) 0.6035(10) 1.0654(7) 0.050(3) Uiso 0.5 1 d . P D 2
H12R H 0.162568 0.559026 1.080782 0.075 Uiso 0.5 1 calc R P D 2
H12S H 0.238630 0.618805 1.053176 0.075 Uiso 0.5 1 calc R P D 2
H12T H 0.163628 0.648677 1.092545 0.075 Uiso 0.5 1 calc R P D 2
C129 C 0.7059(14) 0.9951(11) 0.7417(7) 0.058(3) Uiso 0.5 1 d . P F 2
H12U H 0.631290 0.981216 0.746172 0.070 Uiso 0.5 1 calc R P F 2
H12V H 0.724109 1.043233 0.728850 0.070 Uiso 0.5 1 calc R P F 2
C130 C 0.7627(15) 1.0176(12) 0.7940(8) 0.065(3) Uiso 0.5 1 d . P F 2
H13A H 0.745515 1.061446 0.817315 0.097 Uiso 0.5 1 calc R P F 2
H13B H 0.743930 0.972148 0.809026 0.097 Uiso 0.5 1 calc R P F 2
H13C H 0.837408 1.034606 0.791581 0.097 Uiso 0.5 1 calc R P F 2
C131 C 0.6548(16) 0.9165(12) 0.6507(8) 0.060(3) Uiso 0.5 1 d . P F 2
H13D H 0.674841 0.962269 0.635418 0.072 Uiso 0.5 1 calc R P F 2
H13E H 0.579890 0.902525 0.654404 0.072 Uiso 0.5 1 calc R P F 2
C132 C 0.6757(16) 0.8464(12) 0.6141(9) 0.055(3) Uiso 0.5 1 d . P F 2
H13F H 0.635402 0.831750 0.578831 0.083 Uiso 0.5 1 calc R P F 2
H13G H 0.749969 0.860803 0.610499 0.083 Uiso 0.5 1 calc R P F 2
H13H H 0.655367 0.801278 0.629415 0.083 Uiso 0.5 1 calc R P F 2
C133 C 0.2570(12) 0.8964(9) 0.9483(6) 0.042(3) Uiso 0.5 1 d . P H 2
H13I H 0.267026 0.855079 0.918494 0.050 Uiso 0.5 1 calc R P H 2
H13J H 0.318635 0.944913 0.954952 0.050 Uiso 0.5 1 calc R P H 2
C134 C 0.1596(14) 0.9145(10) 0.9329(7) 0.052(4) Uiso 0.5 1 d . P H 2
H13K H 0.167216 0.932845 0.900646 0.078 Uiso 0.5 1 calc R P H 2
H13L H 0.098837 0.866215 0.925926 0.078 Uiso 0.5 1 calc R P H 2
H13M H 0.150338 0.955859 0.962307 0.078 Uiso 0.5 1 calc R P H 2
C135 C 0.3330(11) 0.8449(8) 1.0105(6) 0.042(3) Uiso 0.5 1 d . P H 2
H13N H 0.398767 0.890175 1.018035 0.051 Uiso 0.5 1 calc R P H 2
H13O H 0.339278 0.801748 0.980673 0.051 Uiso 0.5 1 calc R P H 2
C136 C 0.3123(12) 0.8160(9) 1.0597(6) 0.044(3) Uiso 0.5 1 d . P H 2
H13P H 0.369698 0.799264 1.070235 0.066 Uiso 0.5 1 calc R P H 2
H13Q H 0.306547 0.859136 1.089013 0.066 Uiso 0.5 1 calc R P H 2
H13R H 0.247274 0.771033 1.051787 0.066 Uiso 0.5 1 calc R P H 2
C137 C 0.6302(11) 0.9310(8) 0.9186(6) 0.040(2) Uiso 0.5 1 d . P J 2
H13S H 0.609584 0.909383 0.879386 0.048 Uiso 0.5 1 calc R P J 2
H13T H 0.654179 0.989615 0.927143 0.048 Uiso 0.5 1 calc R P J 2
C138 C 0.5315(14) 0.9023(11) 0.9479(7) 0.050(3) Uiso 0.5 1 d . P J 2
H13U H 0.476535 0.920625 0.936132 0.075 Uiso 0.5 1 calc R P J 2
H13V H 0.506216 0.844228 0.938923 0.075 Uiso 0.5 1 calc R P J 2
H13W H 0.550826 0.924488 0.986697 0.075 Uiso 0.5 1 calc R P J 2
C139 C 0.8078(10) 0.9329(8) 0.9091(5) 0.0375(19) Uiso 0.5 1 d . P J 2
H13X H 0.834305 0.991654 0.919113 0.045 Uiso 0.5 1 calc R P J 2
H13Y H 0.790502 0.913159 0.869651 0.045 Uiso 0.5 1 calc R P J 2
C140 C 0.8901(12) 0.9026(9) 0.9271(6) 0.040(2) Uiso 0.5 1 d . P J 2
H14D H 0.952391 0.920877 0.910173 0.060 Uiso 0.5 1 calc R P J 2
H14E H 0.907535 0.922698 0.966100 0.060 Uiso 0.5 1 calc R P J 2
H14F H 0.863836 0.844388 0.916755 0.060 Uiso 0.5 1 calc R P J 2

loop_
_atom_site_aniso_label
_atom_site_aniso_U_11
_atom_site_aniso_U_22
_atom_site_aniso_U_33
_atom_site_aniso_U_23
_atom_site_aniso_U_13
_atom_site_aniso_U_12
Ag1 0.01411(16) 0.01462(15) 0.00685(14) -0.00248(11) -0.00193(11) 0.00292(12)
Ag2 0.01393(15) 0.01413(15) 0.00755(14) 0.00060(11) -0.00260(11) 0.00387(12)
Ag3 0.01470(16) 0.01762(16) 0.00725(14) 0.00549(11) 0.00386(11) 0.00420(12)
Ag4 0.01569(16) 0.01916(16) 0.00611(14) 0.00248(11) 0.00406(11) 0.00177(12)
S1 0.0140(5) 0.0188(5) 0.0077(4) 0.0017(4) -0.0011(4) 0.0086(4)
S2 0.0112(5) 0.0533(8) 0.0118(5) 0.0159(5) -0.0022(4) -0.0032(5)
S3 0.0209(5) 0.0141(5) 0.0065(5) -0.0002(4) -0.0005(4) -0.0022(4)
S4 0.0179(5) 0.0205(5) 0.0082(5) 0.0040(4) -0.0030(4) -0.0018(4)
S5 0.0112(5) 0.0130(5) 0.0060(4) -0.0004(3) 0.0028(3) 0.0031(4)
S6 0.0113(5) 0.0110(4) 0.0063(4) -0.0008(3) 0.0030(3) 0.0033(4)
S7 0.0174(5) 0.0289(6) 0.0099(5) 0.0106(4) 0.0013(4) -0.0016(5)
S8 0.0142(5) 0.0498(8) 0.0090(5) 0.0133(5) 0.0045(4) 0.0053(5)
C1 0.013(2) 0.0095(19) 0.0092(19) 0.0029(15) -0.0013(16) 0.0013(16)
C2 0.0096(19) 0.0107(19) 0.0088(19) 0.0033(15) -0.0003(15) 0.0045(16)
C3 0.011(2) 0.0101(19) 0.014(2) 0.0025(16) -0.0015(16) 0.0045(16)
C4 0.011(2) 0.012(2) 0.016(2) 0.0016(16) -0.0050(17) 0.0018(16)
C5 0.017(2) 0.016(2) 0.015(2) 0.0032(17) -0.0048(17) 0.0059(18)
C6 0.017(2) 0.016(2) 0.016(2) 0.0070(17) -0.0026(17) 0.0063(18)
C7 0.013(2) 0.012(2) 0.011(2) 0.0023(16) -0.0012(16) 0.0049(16)
C8 0.011(2) 0.0080(18) 0.013(2) 0.0015(15) -0.0065(16) 0.0005(15)
C9 0.012(2) 0.0112(19) 0.017(2) 0.0035(16) -0.0032(17) 0.0012(16)
C10 0.017(2) 0.013(2) 0.014(2) 0.0045(17) -0.0014(17) -0.0020(17)
C11 0.027(2) 0.009(2) 0.014(2) 0.0012(16) -0.0085(18) 0.0019(18)
C12 0.015(2) 0.011(2) 0.017(2) -0.0024(17) -0.0080(17) 0.0030(17)
C13 0.013(2) 0.0102(19) 0.018(2) 0.0002(16) -0.0056(17) 0.0032(16)
C14 0.019(2) 0.020(2) 0.025(3) 0.0060(19) 0.0025(19) 0.0060(19)
C15 0.052(4) 0.016(2) 0.020(2) 0.0053(19) -0.004(2) 0.013(2)
C16 0.019(2) 0.018(2) 0.014(2) 0.0016(17) -0.0015(17) 0.0080(18)
C17 0.015(2) 0.0090(19) 0.011(2) 0.0042(15) -0.0038(16) 0.0043(16)
C18 0.014(2) 0.014(2) 0.017(2) 0.0082(17) -0.0001(17) 0.0083(17)
C19 0.016(2) 0.016(2) 0.022(2) 0.0119(18) 0.0004(18) 0.0051(18)
C20 0.021(2) 0.012(2) 0.018(2) 0.0061(17) -0.0063(18) 0.0019(18)
C21 0.030(3) 0.015(2) 0.013(2) -0.0011(17) -0.0012(19) 0.006(2)
C22 0.021(2) 0.018(2) 0.013(2) 0.0077(18) -0.0007(18) 0.0031(18)
C23 0.025(2) 0.023(2) 0.016(2) 0.0077(18) 0.0069(19) 0.013(2)
C24 0.032(3) 0.020(2) 0.031(3) 0.008(2) -0.006(2) -0.003(2)
C25 0.031(3) 0.022(2) 0.023(3) 0.002(2) 0.008(2) 0.005(2)
C26 0.018(2) 0.0100(19) 0.0071(19) -0.0009(15) -0.0006(16) 0.0056(17)
C27 0.014(2) 0.0111(19) 0.0073(19) -0.0011(15) -0.0006(16) 0.0004(16)
C28 0.019(2) 0.014(2) 0.013(2) 0.0011(17) -0.0007(17) 0.0042(18)
C29 0.026(3) 0.013(2) 0.014(2) -0.0052(17) -0.0037(19) 0.0016(19)
C30 0.025(3) 0.022(2) 0.019(2) -0.0031(19) -0.011(2) 0.003(2)
C31 0.021(2) 0.025(2) 0.015(2) 0.0013(19) -0.0052(18) 0.008(2)
C32 0.017(2) 0.017(2) 0.009(2) 0.0000(16) -0.0001(16) 0.0065(18)
C33 0.024(2) 0.011(2) 0.012(2) -0.0032(16) -0.0028(18) 0.0051(18)
C34 0.028(3) 0.017(2) 0.017(2) -0.0005(18) -0.0012(19) 0.008(2)
C35 0.028(3) 0.030(3) 0.028(3) -0.003(2) -0.001(2) 0.017(2)
C36 0.043(3) 0.030(3) 0.025(3) -0.004(2) -0.010(2) 0.024(3)
C37 0.052(4) 0.020(2) 0.015(2) -0.0008(19) -0.003(2) 0.021(2)
C38 0.040(3) 0.012(2) 0.013(2) -0.0022(17) -0.001(2) 0.011(2)
C39 0.031(3) 0.028(3) 0.023(3) 0.006(2) 0.009(2) 0.012(2)
C40 0.060(5) 0.058(4) 0.040(4) 0.003(3) -0.010(3) 0.042(4)
C41 0.049(4) 0.020(2) 0.020(3) 0.003(2) 0.006(2) 0.010(2)
C42 0.013(2) 0.018(2) 0.009(2) 0.0010(16) -0.0030(16) 0.0071(17)
C43 0.017(2) 0.020(2) 0.013(2) 0.0048(17) -0.0015(17) 0.0081(18)
C44 0.020(2) 0.021(2) 0.019(2) 0.0071(18) 0.0006(18) 0.0096(19)
C45 0.021(2) 0.019(2) 0.018(2) 0.0005(18) -0.0068(19) 0.0069(19)
C46 0.026(3) 0.023(2) 0.013(2) -0.0017(18) -0.0028(18) 0.017(2)
C47 0.020(2) 0.023(2) 0.010(2) 0.0016(17) -0.0012(17) 0.0114(19)
C48 0.032(3) 0.028(3) 0.013(2) 0.0051(19) 0.005(2) 0.012(2)
C49 0.039(3) 0.019(3) 0.037(3) -0.001(2) -0.002(3) 0.015(2)
C50 0.033(3) 0.031(3) 0.025(3) 0.011(2) 0.012(2) 0.018(2)
C51 0.014(2) 0.0063(17) 0.0072(18) 0.0028(14) 0.0037(15) 0.0065(15)
C52 0.0103(19) 0.0116(19) 0.0046(18) 0.0013(15) 0.0039(15) 0.0051(15)
C53 0.015(2) 0.0103(19) 0.0103(19) 0.0015(15) 0.0033(16) 0.0066(16)
C54 0.024(2) 0.010(2) 0.014(2) 0.0007(16) 0.0066(18) 0.0090(18)
C55 0.020(2) 0.018(2) 0.014(2) 0.0038(17) 0.0092(18) 0.0101(18)
C56 0.016(2) 0.014(2) 0.012(2) 0.0046(16) 0.0073(17) 0.0064(17)
C57 0.0099(19) 0.0104(19) 0.0080(18) 0.0024(15) 0.0039(15) 0.0042(15)
C58 0.019(2) 0.0060(18) 0.013(2) -0.0002(15) 0.0062(17) 0.0081(16)
C59 0.022(2) 0.012(2) 0.014(2) 0.0036(16) 0.0052(18) 0.0076(18)
C60 0.029(3) 0.016(2) 0.020(2) 0.0080(18) 0.010(2) 0.012(2)
C61 0.031(3) 0.010(2) 0.025(2) 0.0054(18) 0.018(2) 0.0087(19)
C62 0.020(2) 0.009(2) 0.022(2) -0.0031(17) 0.0058(18) 0.0065(17)
C63 0.022(2) 0.0085(19) 0.013(2) -0.0018(16) 0.0039(17) 0.0079(17)
C64 0.026(3) 0.023(2) 0.023(2) 0.010(2) -0.001(2) 0.007(2)
C65 0.040(3) 0.019(2) 0.037(3) 0.011(2) 0.020(3) 0.005(2)
C66 0.024(2) 0.018(2) 0.014(2) -0.0029(17) 0.0001(18) 0.0073(19)
C67 0.015(2) 0.0077(19) 0.0097(19) 0.0048(15) 0.0082(16) 0.0034(16)
C68 0.018(2) 0.011(2) 0.013(2) 0.0050(16) 0.0079(17) 0.0071(17)
C69 0.030(3) 0.014(2) 0.015(2) 0.0080(17) 0.0090(19) 0.0114(19)
C70 0.037(3) 0.007(2) 0.015(2) 0.0050(17) 0.011(2) 0.0076(19)
C71 0.028(3) 0.010(2) 0.012(2) 0.0033(16) 0.0052(18) 0.0002(18)
C72 0.014(2) 0.013(2) 0.012(2) 0.0057(16) 0.0074(16) 0.0028(16)
C73 0.021(2) 0.019(2) 0.012(2) 0.0047(17) 0.0048(17) 0.0105(19)
C74 0.064(4) 0.012(2) 0.023(3) 0.003(2) 0.010(3) 0.017(2)
C75 0.016(2) 0.021(2) 0.018(2) 0.0048(18) 0.0031(18) 0.0063(18)
C76 0.025(2) 0.0114(19) 0.0062(19) 0.0040(15) 0.0052(17) 0.0059(17)
C77 0.017(2) 0.019(2) 0.0068(19) 0.0042(17) 0.0045(16) -0.0031(18)
C78 0.018(2) 0.030(3) 0.007(2) 0.0033(18) 0.0018(17) -0.001(2)
C79 0.023(3) 0.040(3) 0.015(2) 0.002(2) 0.010(2) 0.002(2)
C80 0.042(3) 0.042(3) 0.016(3) 0.012(2) 0.011(2) -0.010(3)
C81 0.045(3) 0.026(3) 0.011(2) 0.010(2) 0.004(2) -0.007(2)
C82 0.030(3) 0.014(2) 0.012(2) 0.0057(17) 0.0014(19) -0.0069(19)
C83 0.020(2) 0.028(3) 0.013(2) 0.0028(19) 0.0068(18) 0.010(2)
C84 0.019(2) 0.036(3) 0.023(3) 0.001(2) -0.001(2) 0.010(2)
C85 0.026(3) 0.044(3) 0.026(3) 0.004(2) -0.003(2) 0.019(3)
C86 0.035(3) 0.035(3) 0.022(3) 0.007(2) 0.006(2) 0.023(2)
C87 0.023(3) 0.024(2) 0.021(2) 0.002(2) 0.001(2) 0.009(2)
C88 0.019(2) 0.026(2) 0.010(2) 0.0028(18) 0.0028(18) 0.0060(19)
C89 0.015(2) 0.048(4) 0.035(3) 0.002(3) -0.002(2) 0.008(2)
C90 0.055(4) 0.041(3) 0.034(3) 0.009(3) -0.003(3) 0.029(3)
C91 0.030(3) 0.027(3) 0.016(2) 0.004(2) -0.006(2) 0.006(2)
C92 0.050(3) 0.012(2) 0.011(2) 0.0070(18) 0.005(2) 0.006(2)
C93 0.045(3) 0.020(2) 0.014(2) 0.0084(19) 0.006(2) 0.008(2)
C94 0.063(4) 0.025(3) 0.031(3) 0.016(2) 0.013(3) 0.019(3)
C95 0.104(6) 0.028(3) 0.031(3) 0.011(3) 0.021(4) 0.038(4)
C96 0.125(7) 0.019(3) 0.018(3) 0.000(2) 0.000(4) 0.028(4)
C97 0.091(5) 0.011(2) 0.015(2) 0.004(2) -0.008(3) 0.010(3)
C98 0.037(3) 0.026(3) 0.016(2) 0.004(2) 0.002(2) 0.008(2)
C99 0.125(8) 0.044(4) 0.064(5) 0.014(4) 0.037(5) 0.054(5)
C100 0.113(7) 0.024(3) 0.027(3) 0.000(3) -0.029(4) 0.011(4)

loop_
_atom_type_symbol
_atom_type_description
_atom_type_scat_dispersion_real
_atom_type_scat_dispersion_imag
_atom_type_scat_source
C C 0.0181 0.0091 'International Tables Vol C Tables 4.2.6.8 and 6.1.1.4'
H H 0.0000 0.0000 'International Tables Vol C Tables 4.2.6.8 and 6.1.1.4'
Ag Ag 0.1306 4.2820 'International Tables Vol C Tables 4.2.6.8 and 6.1.1.4'
O O 0.0492 0.0322 'International Tables Vol C Tables 4.2.6.8 and 6.1.1.4'
S S 0.3331 0.5567 'International Tables Vol C Tables 4.2.6.8 and 6.1.1.4'

loop_
_exptl_crystal_face_index_h
_exptl_crystal_face_index_k
_exptl_crystal_face_index_l
_exptl_crystal_face_perp_dist
0 0 1 0.0732
0 0 -1 0.0732
0 -5 -2 0.1812
0 5 2 0.1812
4 1 -5 0.2797
-4 -1 5 0.2797
2 -5 -4 0.2011
-2 5 4 0.2011
-4 5 -1 0.2677
4 -5 1 0.2677

loop_
_geom_angle_atom_site_label_1
_geom_angle_atom_site_label_2
_geom_angle_atom_site_label_3
_geom_angle
Ag2 Ag1 Ag3 60.270(10)
S1 Ag1 Ag2 90.28(3)
S1 Ag1 Ag3 118.65(3)
S1 Ag1 S3 146.60(4)
S1 Ag1 S5 114.51(3)
S3 Ag1 Ag2 90.22(3)
S3 Ag1 Ag3 90.18(3)
S3 Ag1 S5 97.40(4)
S5 Ag1 Ag2 105.86(2)
S5 Ag1 Ag3 46.19(2)
Ag1 Ag2 Ag3 66.568(10)
Ag1 Ag2 Ag4 76.851(11)
Ag3 Ag2 Ag4 53.861(10)
S2 Ag2 Ag1 93.98(3)
S2 Ag2 Ag3 122.67(4)
S2 Ag2 Ag4 69.63(4)
S2 Ag2 S4 173.84(5)
S4 Ag2 Ag1 88.28(3)
S4 Ag2 Ag3 63.48(3)
S4 Ag2 Ag4 116.50(3)
Ag2 Ag3 Ag1 53.162(9)
Ag4 Ag3 Ag1 75.500(11)
Ag4 Ag3 Ag2 64.591(11)
Ag4 Ag3 S4 110.48(2)
S4 Ag3 Ag1 72.11(2)
S4 Ag3 Ag2 46.62(2)
S5 Ag3 Ag1 55.97(3)
S5 Ag3 Ag2 108.49(3)
S5 Ag3 Ag4 90.61(3)
S5 Ag3 S4 116.48(3)
S7 Ag3 Ag1 143.94(3)
S7 Ag3 Ag2 90.84(3)
S7 Ag3 Ag4 91.88(3)
S7 Ag3 S4 81.47(4)
S7 Ag3 S5 159.57(4)
Ag3 Ag4 Ag2 61.548(10)
S6 Ag4 Ag2 118.83(3)
S6 Ag4 Ag3 93.12(3)
S8 Ag4 Ag2 81.46(4)
S8 Ag4 Ag3 91.85(3)
S8 Ag4 S6 158.85(5)
C1 S1 Ag1 113.95(15)
C1 S2 Ag2 111.83(15)
C26 S3 Ag1 109.13(16)
Ag2 S4 Ag3 69.90(3)
C26 S4 Ag2 110.82(15)
C26 S4 Ag3 101.05(15)
Ag3 S5 Ag1 77.84(3)
C51 S5 Ag1 94.45(13)
C51 S5 Ag3 112.08(14)
C51 S6 Ag4 112.08(14)
C76 S7 Ag3 111.97(15)
C76 S8 Ag4 113.28(16)
S1 C1 S2 129.5(3)
C2 C1 S1 115.1(3)
C2 C1 S2 115.4(3)
C3 C2 C1 120.1(4)
C7 C2 C1 119.8(4)
C7 C2 C3 120.1(4)
C2 C3 C8 123.2(4)
C4 C3 C2 119.0(4)
C4 C3 C8 117.6(4)
C3 C4 H4 119.4
C5 C4 C3 121.2(4)
C5 C4 H4 119.4
C4 C5 H5 120.2
C6 C5 C4 119.5(4)
C6 C5 H5 120.2
C5 C6 H6 119.4
C5 C6 C7 121.1(4)
C7 C6 H6 119.4
C2 C7 C17 121.8(4)
C6 C7 C2 119.0(4)
C6 C7 C17 119.2(4)
C9 C8 C3 120.9(4)
C13 C8 C3 118.9(4)
C13 C8 C9 120.1(4)
C8 C9 C10 118.9(4)
C8 C9 C14 121.1(4)
C10 C9 C14 120.0(4)
C9 C10 H10 119.3
C11 C10 C9 121.5(4)
C11 C10 H10 119.3
C10 C11 C15 120.6(5)
C12 C11 C10 118.4(4)
C12 C11 C15 120.9(5)
C11 C12 H12 119.3
C11 C12 C13 121.4(4)
C13 C12 H12 119.3
C8 C13 C16 120.6(4)
C12 C13 C8 119.5(4)
C12 C13 C16 119.9(4)
C9 C14 H14A 109.5
C9 C14 H14B 109.5
C9 C14 H14C 109.5
H14A C14 H14B 109.5
H14A C14 H14C 109.5
H14B C14 H14C 109.5
C11 C15 H15A 109.5
C11 C15 H15B 109.5
C11 C15 H15C 109.5
H15A C15 H15B 109.5
H15A C15 H15C 109.5
H15B C15 H15C 109.5
C13 C16 H16A 109.5
C13 C16 H16B 109.5
C13 C16 H16C 109.5
H16A C16 H16B 109.5
H16A C16 H16C 109.5
H16B C16 H16C 109.5
C18 C17 C7 119.5(4)
C22 C17 C7 120.5(4)
C22 C17 C18 119.9(4)
C17 C18 C23 121.5(4)
C19 C18 C17 118.9(4)
C19 C18 C23 119.6(4)
C18 C19 H19 119.1
C20 C19 C18 121.8(4)
C20 C19 H19 119.1
C19 C20 C21 118.0(4)
C19 C20 C24 121.0(5)
C21 C20 C24 121.0(5)
C20 C21 H21 119.1
C22 C21 C20 121.9(4)
C22 C21 H21 119.1
C17 C22 C25 120.9(4)
C21 C22 C17 119.3(4)
C21 C22 C25 119.8(4)
C18 C23 H23A 109.5
C18 C23 H23B 109.5
C18 C23 H23C 109.5
H23A C23 H23B 109.5
H23A C23 H23C 109.5
H23B C23 H23C 109.5
C20 C24 H24A 109.5
C20 C24 H24B 109.5
C20 C24 H24C 109.5
H24A C24 H24B 109.5
H24A C24 H24C 109.5
H24B C24 H24C 109.5
C22 C25 H25A 109.5
C22 C25 H25B 109.5
C22 C25 H25C 109.5
H25A C25 H25B 109.5
H25A C25 H25C 109.5
H25B C25 H25C 109.5
S3 C26 S4 128.9(3)
C27 C26 S3 115.7(3)
C27 C26 S4 115.4(3)
C28 C27 C26 119.2(4)
C32 C27 C26 120.0(4)
C32 C27 C28 120.8(4)
C27 C28 C33 120.7(4)
C29 C28 C27 118.5(4)
C29 C28 C33 120.6(4)
C28 C29 H29 119.6
C30 C29 C28 120.8(4)
C30 C29 H29 119.6
C29 C30 H30 120.0
C31 C30 C29 120.0(4)
C31 C30 H30 120.0
C30 C31 H31 119.3
C30 C31 C32 121.4(5)
C32 C31 H31 119.3
C27 C32 C42 121.5(4)
C31 C32 C27 118.5(4)
C31 C32 C42 119.9(4)
C34 C33 C28 117.9(4)
C34 C33 C38 120.0(5)
C38 C33 C28 122.1(5)
C33 C34 C39 121.1(5)
C35 C34 C33 119.3(5)
C35 C34 C39 119.5(5)
C34 C35 H35 119.4
C36 C35 C34 121.2(5)
C36 C35 H35 119.4
C35 C36 C40 120.0(6)
C37 C36 C35 118.5(5)
C37 C36 C40 121.5(6)
C36 C37 H37 118.9
C36 C37 C38 122.3(5)
C38 C37 H37 118.9
C33 C38 C41 121.1(5)
C37 C38 C33 118.5(5)
C37 C38 C41 120.4(5)
C34 C39 H39A 109.5
C34 C39 H39B 109.5
C34 C39 H39C 109.5
H39A C39 H39B 109.5
H39A C39 H39C 109.5
H39B C39 H39C 109.5
C36 C40 H40A 109.5
C36 C40 H40B 109.5
C36 C40 H40C 109.5
H40A C40 H40B 109.5
H40A C40 H40C 109.5
H40B C40 H40C 109.5
C38 C41 H41A 109.5
C38 C41 H41B 109.5
C38 C41 H41C 109.5
H41A C41 H41B 109.5
H41A C41 H41C 109.5
H41B C41 H41C 109.5
C43 C42 C32 119.0(4)
C47 C42 C32 121.0(4)
C47 C42 C43 120.0(4)
C42 C43 C48 121.7(4)
C44 C43 C42 119.0(4)
C44 C43 C48 119.3(4)
C43 C44 H44 119.0
C43 C44 C45 122.0(5)
C45 C44 H44 119.0
C44 C45 C49 120.7(5)
C46 C45 C44 117.7(4)
C46 C45 C49 121.5(5)
C45 C46 H46 118.8
C45 C46 C47 122.4(4)
C47 C46 H46 118.8
C42 C47 C46 118.7(4)
C42 C47 C50 121.8(4)
C46 C47 C50 119.4(4)
C43 C48 H48A 109.5
C43 C48 H48B 109.5
C43 C48 H48C 109.5
H48A C48 H48B 109.5
H48A C48 H48C 109.5
H48B C48 H48C 109.5
C45 C49 H49A 109.5
C45 C49 H49B 109.5
C45 C49 H49C 109.5
H49A C49 H49B 109.5
H49A C49 H49C 109.5
H49B C49 H49C 109.5
C47 C50 H50A 109.5
C47 C50 H50B 109.5
C47 C50 H50C 109.5
H50A C50 H50B 109.5
H50A C50 H50C 109.5
H50B C50 H50C 109.5
S6 C51 S5 128.4(2)
C52 C51 S5 116.0(3)
C52 C51 S6 115.6(3)
C53 C52 C51 119.5(4)
C53 C52 C57 120.1(4)
C57 C52 C51 120.4(4)
C52 C53 C58 122.3(4)
C54 C53 C52 118.9(4)
C54 C53 C58 118.7(4)
C53 C54 H54 119.4
C55 C54 C53 121.2(4)
C55 C54 H54 119.4
C54 C55 H55 120.2
C56 C55 C54 119.6(4)
C56 C55 H55 120.2
C55 C56 H56 119.4
C55 C56 C57 121.2(4)
C57 C56 H56 119.4
C52 C57 C67 123.5(4)
C56 C57 C52 119.0(4)
C56 C57 C67 117.4(4)
C59 C58 C53 120.2(4)
C59 C58 C63 119.6(4)
C63 C58 C53 120.2(4)
C58 C59 C64 120.6(4)
C60 C59 C58 118.9(4)
C60 C59 C64 120.4(4)
C59 C60 H60 119.0
C61 C60 C59 122.1(4)
C61 C60 H60 119.0
C60 C61 C62 118.0(4)
C60 C61 C65 121.4(5)
C62 C61 C65 120.6(5)
C61 C62 H62 119.1
C63 C62 C61 121.8(4)
C63 C62 H62 119.1
C58 C63 C66 121.1(4)
C62 C63 C58 119.4(4)
C62 C63 C66 119.5(4)
C59 C64 H64A 109.5
C59 C64 H64B 109.5
C59 C64 H64C 109.5
H64A C64 H64B 109.5
H64A C64 H64C 109.5
H64B C64 H64C 109.5
C61 C65 H65A 109.5
C61 C65 H65B 109.5
C61 C65 H65C 109.5
H65A C65 H65B 109.5
H65A C65 H65C 109.5
H65B C65 H65C 109.5
C63 C66 H66A 109.5
C63 C66 H66B 109.5
C63 C66 H66C 109.5
H66A C66 H66B 109.5
H66A C66 H66C 109.5
H66B C66 H66C 109.5
C68 C67 C57 118.7(4)
C72 C67 C57 121.0(4)
C72 C67 C68 120.3(4)
C67 C68 C73 120.8(4)
C69 C68 C67 118.9(4)
C69 C68 C73 120.3(4)
C68 C69 H69 119.2
C70 C69 C68 121.6(4)
C70 C69 H69 119.2
C69 C70 C71 118.5(4)
C69 C70 C74 120.9(5)
C71 C70 C74 120.6(5)
C70 C71 H71 119.3
C70 C71 C72 121.4(4)
C72 C71 H71 119.3
C67 C72 C71 118.9(4)
C67 C72 C75 120.6(4)
C71 C72 C75 120.5(4)
C68 C73 H73A 109.5
C68 C73 H73B 109.5
C68 C73 H73C 109.5
H73A C73 H73B 109.5
H73A C73 H73C 109.5
H73B C73 H73C 109.5
C70 C74 H74A 109.5
C70 C74 H74B 109.5
C70 C74 H74C 109.5
H74A C74 H74B 109.5
H74A C74 H74C 109.5
H74B C74 H74C 109.5
C72 C75 H75A 109.5
C72 C75 H75B 109.5
C72 C75 H75C 109.5
H75A C75 H75B 109.5
H75A C75 H75C 109.5
H75B C75 H75C 109.5
S7 C76 S8 129.1(3)
C77 C76 S7 116.3(3)
C77 C76 S8 114.6(3)
C78 C77 C76 119.5(4)
C78 C77 C82 120.5(4)
C82 C77 C76 120.0(4)
C77 C78 C79 119.3(5)
C77 C78 C83 121.6(4)
C79 C78 C83 119.0(5)
C78 C79 H79 120.2
C80 C79 C78 119.6(5)
C80 C79 H79 120.2
C79 C80 H80 119.6
C81 C80 C79 120.8(5)
C81 C80 H80 119.6
C80 C81 H81 119.4
C80 C81 C82 121.1(5)
C82 C81 H81 119.4
C77 C82 C92 122.4(4)
C81 C82 C77 118.6(5)
C81 C82 C92 119.0(5)
C84 C83 C78 120.8(5)
C88 C83 C78 119.0(4)
C88 C83 C84 120.2(5)
C83 C84 C89 121.1(5)
C85 C84 C83 118.8(5)
C85 C84 C89 120.0(5)
C84 C85 H85 119.1
C86 C85 C84 121.8(5)
C86 C85 H85 119.1
C85 C86 C87 118.4(5)
C85 C86 C90 120.7(5)
C87 C86 C90 120.9(5)
C86 C87 H87 119.1
C86 C87 C88 121.8(5)
C88 C87 H87 119.1
C83 C88 C87 118.8(5)
C83 C88 C91 121.4(5)
C87 C88 C91 119.7(5)
C84 C89 H89A 109.5
C84 C89 H89B 109.5
C84 C89 H89C 109.5
H89A C89 H89B 109.5
H89A C89 H89C 109.5
H89B C89 H89C 109.5
C86 C90 H90A 109.5
C86 C90 H90B 109.5
C86 C90 H90C 109.5
H90A C90 H90B 109.5
H90A C90 H90C 109.5
H90B C90 H90C 109.5
C88 C91 H91A 109.5
C88 C91 H91B 109.5
C88 C91 H91C 109.5
H91A C91 H91B 109.5
H91A C91 H91C 109.5
H91B C91 H91C 109.5
C93 C92 C82 118.8(4)
C97 C92 C82 121.3(6)
C97 C92 C93 119.9(6)
C92 C93 C98 121.5(5)
C94 C93 C92 119.3(5)
C94 C93 C98 119.2(5)
C93 C94 H94 119.5
C95 C94 C93 120.9(7)
C95 C94 H94 119.5
C94 C95 C99 119.9(8)
C96 C95 C94 118.5(7)
C96 C95 C99 121.7(7)
C95 C96 H96 118.7
C95 C96 C97 122.5(6)
C97 C96 H96 118.7
C92 C97 C100 120.9(7)
C96 C97 C92 118.7(6)
C96 C97 C100 120.4(6)
C93 C98 H98A 109.5
C93 C98 H98B 109.5
C93 C98 H98C 109.5
H98A C98 H98B 109.5
H98A C98 H98C 109.5
H98B C98 H98C 109.5
C95 C99 H99A 109.5
C95 C99 H99B 109.5
C95 C99 H99C 109.5
H99A C99 H99B 109.5
H99A C99 H99C 109.5
H99B C99 H99C 109.5
C97 C100 H10A 109.5
C97 C100 H10B 109.5
C97 C100 H10C 109.5
H10A C100 H10B 109.5
H10A C100 H10C 109.5
H10B C100 H10C 109.5
C103 O1 C101 113.6(12)
C121 O1B C123 114.3(12)
C105 O2 C107 112.7(13)
C127 O2B C125 119.4(14)
C111 O3 C109 116.8(14)
C129 O3B C131 118.7(15)
C113 O4 C115 111.7(10)
C133 O4B C135 113.3(11)
C119 O5 C117 111.8(12)
C139 O5B C137 114.7(9)
O1 C101 H10D 109.9
O1 C101 H10E 109.9
O1 C101 C102 109.1(13)
H10D C101 H10E 108.3
C102 C101 H10D 109.9
C102 C101 H10E 109.9
C101 C102 H10F 109.5
C101 C102 H10G 109.5
C101 C102 H10H 109.5
H10F C102 H10G 109.5
H10F C102 H10H 109.5
H10G C102 H10H 109.5
O1 C103 H10I 109.0
O1 C103 H10J 109.0
O1 C103 C104 112.9(16)
H10I C103 H10J 107.8
C104 C103 H10I 109.0
C104 C103 H10J 109.0
C103 C104 H10K 109.5
C103 C104 H10L 109.5
C103 C104 H10M 109.5
H10K C104 H10L 109.5
H10K C104 H10M 109.5
H10L C104 H10M 109.5
O2 C105 H10N 108.5
O2 C105 H10O 108.5
O2 C105 C106 114.9(15)
H10N C105 H10O 107.5
C106 C105 H10N 108.5
C106 C105 H10O 108.5
C105 C106 H10P 109.5
C105 C106 H10Q 109.5
C105 C106 H10R 109.5
H10P C106 H10Q 109.5
H10P C106 H10R 109.5
H10Q C106 H10R 109.5
O2 C107 H10S 107.9
O2 C107 H10T 107.9
O2 C107 C108 117.8(14)
H10S C107 H10T 107.2
C108 C107 H10S 107.9
C108 C107 H10T 107.9
C107 C108 H10U 109.5
C107 C108 H10V 109.5
C107 C108 H10W 109.5
H10U C108 H10V 109.5
H10U C108 H10W 109.5
H10V C108 H10W 109.5
O3 C109 H10X 108.9
O3 C109 H10Y 108.9
O3 C109 C110 113.2(16)
H10X C109 H10Y 107.7
C110 C109 H10X 108.9
C110 C109 H10Y 108.9
C109 C110 H11A 109.5
C109 C110 H11B 109.5
C109 C110 H11C 109.5
H11A C110 H11B 109.5
H11A C110 H11C 109.5
H11B C110 H11C 109.5
O3 C111 H11D 108.3
O3 C111 H11E 108.3
O3 C111 C112 115.9(16)
H11D C111 H11E 107.4
C112 C111 H11D 108.3
C112 C111 H11E 108.3
C111 C112 H11F 109.5
C111 C112 H11G 109.5
C111 C112 H11H 109.5
H11F C112 H11G 109.5
H11F C112 H11H 109.5
H11G C112 H11H 109.5
O4 C113 H11I 109.8
O4 C113 H11J 109.8
O4 C113 C114 109.4(10)
H11I C113 H11J 108.2
C114 C113 H11I 109.8
C114 C113 H11J 109.8
C113 C114 H11K 109.5
C113 C114 H11L 109.5
C113 C114 H11M 109.5
H11K C114 H11L 109.5
H11K C114 H11M 109.5
H11L C114 H11M 109.5
O4 C115 H11N 110.3
O4 C115 H11O 110.3
O4 C115 C116 107.1(12)
H11N C115 H11O 108.5
C116 C115 H11N 110.3
C116 C115 H11O 110.3
C115 C116 H11P 109.5
C115 C116 H11Q 109.5
C115 C116 H11R 109.5
H11P C116 H11Q 109.5
H11P C116 H11R 109.5
H11Q C116 H11R 109.5
O5 C117 H11S 109.9
O5 C117 H11T 109.9
H11S C117 H11T 108.3
C118 C117 O5 109.1(13)
C118 C117 H11S 109.9
C118 C117 H11T 109.9
C117 C118 H11U 109.5
C117 C118 H11V 109.5
C117 C118 H11W 109.5
H11U C118 H11V 109.5
H11U C118 H11W 109.5
H11V C118 H11W 109.5
O5 C119 H11X 109.9
O5 C119 H11Y 109.9
O5 C119 C120 109.0(14)
H11X C119 H11Y 108.3
C120 C119 H11X 109.9
C120 C119 H11Y 109.9
C119 C120 H12W 109.5
C119 C120 H12X 109.5
C119 C120 H12Y 109.5
H12W C120 H12X 109.5
H12W C120 H12Y 109.5
H12X C120 H12Y 109.5
O1B C121 H12A 109.3
O1B C121 H12B 109.3
O1B C121 C122 111.4(13)
H12A C121 H12B 108.0
C122 C121 H12A 109.3
C122 C121 H12B 109.3
C121 C122 H12C 109.5
C121 C122 H12D 109.5
C121 C122 H12E 109.5
H12C C122 H12D 109.5
H12C C122 H12E 109.5
H12D C122 H12E 109.5
O1B C123 H12F 110.2
O1B C123 H12G 110.2
O1B C123 C124 107.4(15)
H12F C123 H12G 108.5
C124 C123 H12F 110.2
C124 C123 H12G 110.2
C123 C124 H12H 109.5
C123 C124 H12I 109.5
C123 C124 H12J 109.5
H12H C124 H12I 109.5
H12H C124 H12J 109.5
H12I C124 H12J 109.5
O2B C125 H12K 109.1
O2B C125 H12L 109.1
O2B C125 C126 112.5(14)
H12K C125 H12L 107.8
C126 C125 H12K 109.1
C126 C125 H12L 109.1
C125 C126 H12M 109.5
C125 C126 H12N 109.5
C125 C126 H12O 109.5
H12M C126 H12N 109.5
H12M C126 H12O 109.5
H12N C126 H12O 109.5
O2B C127 H12P 108.8
O2B C127 H12Q 108.8
O2B C127 C128 113.6(15)
H12P C127 H12Q 107.7
C128 C127 H12P 108.8
C128 C127 H12Q 108.8
C127 C128 H12R 109.5
C127 C128 H12S 109.5
C127 C128 H12T 109.5
H12R C128 H12S 109.5
H12R C128 H12T 109.5
H12S C128 H12T 109.5
O3B C129 H12U 106.9
O3B C129 H12V 106.9
O3B C129 C130 121.6(17)
H12U C129 H12V 106.7
C130 C129 H12U 106.9
C130 C129 H12V 106.9
C129 C130 H13A 109.5
C129 C130 H13B 109.5
C129 C130 H13C 109.5
H13A C130 H13B 109.5
H13A C130 H13C 109.5
H13B C130 H13C 109.5
O3B C131 H13D 110.0
O3B C131 H13E 110.0
O3B C131 C132 108.2(16)
H13D C131 H13E 108.4
C132 C131 H13D 110.0
C132 C131 H13E 110.0
C131 C132 H13F 109.5
C131 C132 H13G 109.5
C131 C132 H13H 109.5
H13F C132 H13G 109.5
H13F C132 H13H 109.5
H13G C132 H13H 109.5
O4B C133 H13I 109.6
O4B C133 H13J 109.6
O4B C133 C134 110.1(12)
H13I C133 H13J 108.2
C134 C133 H13I 109.6
C134 C133 H13J 109.6
C133 C134 H13K 109.5
C133 C134 H13L 109.5
C133 C134 H13M 109.5
H13K C134 H13L 109.5
H13K C134 H13M 109.5
H13L C134 H13M 109.5
O4B C135 H13N 110.0
O4B C135 H13O 110.0
O4B C135 C136 108.3(12)
H13N C135 H13O 108.4
C136 C135 H13N 110.0
C136 C135 H13O 110.0
C135 C136 H13P 109.5
C135 C136 H13Q 109.5
C135 C136 H13R 109.5
H13P C136 H13Q 109.5
H13P C136 H13R 109.5
H13Q C136 H13R 109.5
O5B C137 H13S 109.0
O5B C137 H13T 109.0
O5B C137 C138 113.1(11)
H13S C137 H13T 107.8
C138 C137 H13S 109.0
C138 C137 H13T 109.0
C137 C138 H13U 109.5
C137 C138 H13V 109.5
C137 C138 H13W 109.5
H13U C138 H13V 109.5
H13U C138 H13W 109.5
H13V C138 H13W 109.5
O5B C139 H13X 109.7
O5B C139 H13Y 109.7
O5B C139 C140 109.8(11)
H13X C139 H13Y 108.2
C140 C139 H13X 109.7
C140 C139 H13Y 109.7
C139 C140 H14D 109.5
C139 C140 H14E 109.5
C139 C140 H14F 109.5
H14D C140 H14E 109.5
H14D C140 H14F 109.5
H14E C140 H14F 109.5

loop_
_geom_bond_atom_site_label_1
_geom_bond_atom_site_label_2
_geom_bond_distance
Ag1 Ag2 2.8504(4)
Ag1 Ag3 3.2678(4)
Ag1 S1 2.4204(10)
Ag1 S3 2.4251(11)
Ag1 S5 2.7702(11)
Ag2 Ag3 3.0927(4)
Ag2 Ag4 3.1773(4)
Ag2 S2 2.3790(11)
Ag2 S4 2.3934(11)
Ag3 Ag4 2.8407(4)
Ag3 S4 2.9466(12)
Ag3 S5 2.4124(10)
Ag3 S7 2.4124(11)
Ag4 S6 2.3986(10)
Ag4 S8 2.3825(11)
S1 C1 1.666(4)
S2 C1 1.681(4)
S3 C26 1.661(4)
S4 C26 1.695(5)
S5 C51 1.702(4)
S6 C51 1.666(4)
S7 C76 1.671(5)
S8 C76 1.686(4)
C1 C2 1.514(5)
C2 C3 1.410(6)
C2 C7 1.410(6)
C3 C4 1.394(6)
C3 C8 1.494(6)
C4 H4 0.9300
C4 C5 1.388(6)
C5 H5 0.9300
C5 C6 1.387(6)
C6 H6 0.9300
C6 C7 1.398(6)
C7 C17 1.505(6)
C8 C9 1.400(6)
C8 C13 1.396(6)
C9 C10 1.402(6)
C9 C14 1.505(6)
C10 H10 0.9300
C10 C11 1.394(7)
C11 C12 1.389(7)
C11 C15 1.517(6)
C12 H12 0.9300
C12 C13 1.396(6)
C13 C16 1.514(7)
C14 H14A 0.9600
C14 H14B 0.9600
C14 H14C 0.9600
C15 H15A 0.9600
C15 H15B 0.9600
C15 H15C 0.9600
C16 H16A 0.9600
C16 H16B 0.9600
C16 H16C 0.9600
C17 C18 1.404(6)
C17 C22 1.400(6)
C18 C19 1.398(6)
C18 C23 1.503(6)
C19 H19 0.9300
C19 C20 1.391(7)
C20 C21 1.392(7)
C20 C24 1.513(7)
C21 H21 0.9300
C21 C22 1.390(7)
C22 C25 1.510(7)
C23 H23A 0.9600
C23 H23B 0.9600
C23 H23C 0.9600
C24 H24A 0.9600
C24 H24B 0.9600
C24 H24C 0.9600
C25 H25A 0.9600
C25 H25B 0.9600
C25 H25C 0.9600
C26 C27 1.508(6)
C27 C28 1.412(6)
C27 C32 1.403(6)
C28 C29 1.399(6)
C28 C33 1.493(6)
C29 H29 0.9300
C29 C30 1.390(7)
C30 H30 0.9300
C30 C31 1.378(7)
C31 H31 0.9300
C31 C32 1.397(6)
C32 C42 1.495(6)
C33 C34 1.400(7)
C33 C38 1.403(7)
C34 C35 1.398(7)
C34 C39 1.511(7)
C35 H35 0.9300
C35 C36 1.391(8)
C36 C37 1.378(9)
C36 C40 1.515(8)
C37 H37 0.9300
C37 C38 1.398(7)
C38 C41 1.505(8)
C39 H39A 0.9600
C39 H39B 0.9600
C39 H39C 0.9600
C40 H40A 0.9600
C40 H40B 0.9600
C40 H40C 0.9600
C41 H41A 0.9600
C41 H41B 0.9600
C41 H41C 0.9600
C42 C43 1.407(6)
C42 C47 1.400(6)
C43 C44 1.396(7)
C43 C48 1.502(6)
C44 H44 0.9300
C44 C45 1.397(7)
C45 C46 1.381(7)
C45 C49 1.505(7)
C46 H46 0.9300
C46 C47 1.406(7)
C47 C50 1.496(7)
C48 H48A 0.9600
C48 H48B 0.9600
C48 H48C 0.9600
C49 H49A 0.9600
C49 H49B 0.9600
C49 H49C 0.9600
C50 H50A 0.9600
C50 H50B 0.9600
C50 H50C 0.9600
C51 C52 1.514(5)
C52 C53 1.407(6)
C52 C57 1.412(6)
C53 C54 1.398(6)
C53 C58 1.499(6)
C54 H54 0.9300
C54 C55 1.385(6)
C55 H55 0.9300
C55 C56 1.385(6)
C56 H56 0.9300
C56 C57 1.397(6)
C57 C67 1.493(5)
C58 C59 1.404(6)
C58 C63 1.406(6)
C59 C60 1.398(6)
C59 C64 1.505(7)
C60 H60 0.9300
C60 C61 1.388(7)
C61 C62 1.392(7)
C61 C65 1.511(6)
C62 H62 0.9300
C62 C63 1.388(7)
C63 C66 1.513(6)
C64 H64A 0.9600
C64 H64B 0.9600
C64 H64C 0.9600
C65 H65A 0.9600
C65 H65B 0.9600
C65 H65C 0.9600
C66 H66A 0.9600
C66 H66B 0.9600
C66 H66C 0.9600
C67 C68 1.403(6)
C67 C72 1.399(6)
C68 C69 1.400(6)
C68 C73 1.513(6)
C69 H69 0.9300
C69 C70 1.388(7)
C70 C71 1.396(7)
C70 C74 1.510(6)
C71 H71 0.9300
C71 C72 1.402(6)
C72 C75 1.506(6)
C73 H73A 0.9600
C73 H73B 0.9600
C73 H73C 0.9600
C74 H74A 0.9600
C74 H74B 0.9600
C74 H74C 0.9600
C75 H75A 0.9600
C75 H75B 0.9600
C75 H75C 0.9600
C76 C77 1.498(6)
C77 C78 1.398(7)
C77 C82 1.411(7)
C78 C79 1.410(7)
C78 C83 1.502(7)
C79 H79 0.9300
C79 C80 1.392(9)
C80 H80 0.9300
C80 C81 1.369(9)
C81 H81 0.9300
C81 C82 1.397(7)
C82 C92 1.490(8)
C83 C84 1.408(7)
C83 C88 1.395(7)
C84 C85 1.392(8)
C84 C89 1.514(8)
C85 H85 0.9300
C85 C86 1.383(8)
C86 C87 1.388(7)
C86 C90 1.511(8)
C87 H87 0.9300
C87 C88 1.396(7)
C88 C91 1.512(7)
C89 H89A 0.9600
C89 H89B 0.9600
C89 H89C 0.9600
C90 H90A 0.9600
C90 H90B 0.9600
C90 H90C 0.9600
C91 H91A 0.9600
C91 H91B 0.9600
C91 H91C 0.9600
C92 C93 1.409(8)
C92 C97 1.398(7)
C93 C94 1.399(9)
C93 C98 1.497(7)
C94 H94 0.9300
C94 C95 1.396(9)
C95 C96 1.375(12)
C95 C99 1.515(11)
C96 H96 0.9300
C96 C97 1.395(11)
C97 C100 1.505(11)
C98 H98A 0.9600
C98 H98B 0.9600
C98 H98C 0.9600
C99 H99A 0.9600
C99 H99B 0.9600
C99 H99C 0.9600
C100 H10A 0.9600
C100 H10B 0.9600
C100 H10C 0.9600
O1 C101 1.384(17)
O1 C103 1.38(2)
O1B C121 1.398(17)
O1B C123 1.42(2)
O2 C105 1.34(2)
O2 C107 1.477(19)
O2B C125 1.35(2)
O2B C127 1.304(19)
O3 C109 1.40(2)
O3 C111 1.39(2)
O3B C129 1.30(2)
O3B C131 1.42(2)
O4 C113 1.394(15)
O4 C115 1.428(16)
O4B C133 1.414(16)
O4B C135 1.421(16)
O5 C117 1.466(18)
O5 C119 1.392(18)
O5B C137 1.426(15)
O5B C139 1.411(15)
C101 H10D 0.9700
C101 H10E 0.9700
C101 C102 1.49(2)
C102 H10F 0.9600
C102 H10G 0.9600
C102 H10H 0.9600
C103 H10I 0.9700
C103 H10J 0.9700
C103 C104 1.46(3)
C104 H10K 0.9600
C104 H10L 0.9600
C104 H10M 0.9600
C105 H10N 0.9700
C105 H10O 0.9700
C105 C106 1.44(2)
C106 H10P 0.9600
C106 H10Q 0.9600
C106 H10R 0.9600
C107 H10S 0.9700
C107 H10T 0.9700
C107 C108 1.58(2)
C108 H10U 0.9600
C108 H10V 0.9600
C108 H10W 0.9600
C109 H10X 0.9700
C109 H10Y 0.9700
C109 C110 1.50(3)
C110 H11A 0.9600
C110 H11B 0.9600
C110 H11C 0.9600
C111 H11D 0.9700
C111 H11E 0.9700
C111 C112 1.39(3)
C112 H11F 0.9600
C112 H11G 0.9600
C112 H11H 0.9600
C113 H11I 0.9700
C113 H11J 0.9700
C113 C114 1.538(18)
C114 H11K 0.9600
C114 H11L 0.9600
C114 H11M 0.9600
C115 H11N 0.9700
C115 H11O 0.9700
C115 C116 1.49(2)
C116 H11P 0.9600
C116 H11Q 0.9600
C116 H11R 0.9600
C117 H11S 0.9700
C117 H11T 0.9700
C117 C118 1.46(2)
C118 H11U 0.9600
C118 H11V 0.9600
C118 H11W 0.9600
C119 H11X 0.9700
C119 H11Y 0.9700
C119 C120 1.48(2)
C120 H12W 0.9600
C120 H12X 0.9600
C120 H12Y 0.9600
C121 H12A 0.9700
C121 H12B 0.9700
C121 C122 1.48(2)
C122 H12C 0.9600
C122 H12D 0.9600
C122 H12E 0.9600
C123 H12F 0.9700
C123 H12G 0.9700
C123 C124 1.53(3)
C124 H12H 0.9600
C124 H12I 0.9600
C124 H12J 0.9600
C125 H12K 0.9700
C125 H12L 0.9700
C125 C126 1.53(2)
C126 H12M 0.9600
C126 H12N 0.9600
C126 H12O 0.9600
C127 H12P 0.9700
C127 H12Q 0.9700
C127 C128 1.40(2)
C128 H12R 0.9600
C128 H12S 0.9600
C128 H12T 0.9600
C129 H12U 0.9700
C129 H12V 0.9700
C129 C130 1.40(3)
C130 H13A 0.9600
C130 H13B 0.9600
C130 H13C 0.9600
C131 H13D 0.9700
C131 H13E 0.9700
C131 C132 1.48(3)
C132 H13F 0.9600
C132 H13G 0.9600
C132 H13H 0.9600
C133 H13I 0.9700
C133 H13J 0.9700
C133 C134 1.50(2)
C134 H13K 0.9600
C134 H13L 0.9600
C134 H13M 0.9600
C135 H13N 0.9700
C135 H13O 0.9700
C135 C136 1.481(19)
C136 H13P 0.9600
C136 H13Q 0.9600
C136 H13R 0.9600
C137 H13S 0.9700
C137 H13T 0.9700
C137 C138 1.56(2)
C138 H13U 0.9600
C138 H13V 0.9600
C138 H13W 0.9600
C139 H13X 0.9700
C139 H13Y 0.9700
C139 C140 1.478(19)
C140 H14D 0.9600
C140 H14E 0.9600
C140 H14F 0.9600

loop_
_geom_torsion_atom_site_label_1
_geom_torsion_atom_site_label_2
_geom_torsion_atom_site_label_3
_geom_torsion_atom_site_label_4
_geom_torsion
Ag1 S1 C1 S2 -8.2(4)
Ag1 S1 C1 C2 172.6(2)
Ag1 S3 C26 S4 -10.5(4)
Ag1 S3 C26 C27 167.4(3)
Ag1 S5 C51 S6 -56.9(3)
Ag1 S5 C51 C52 122.2(3)
Ag2 S2 C1 S1 7.4(4)
Ag2 S2 C1 C2 -173.4(3)
Ag2 S4 C26 S3 -18.0(4)
Ag2 S4 C26 C27 164.1(3)
Ag3 S4 C26 S3 54.5(3)
Ag3 S4 C26 C27 -123.4(3)
Ag3 S5 C51 S6 21.8(3)
Ag3 S5 C51 C52 -159.2(2)
Ag3 S7 C76 S8 10.7(4)
Ag3 S7 C76 C77 -169.5(3)
Ag4 S6 C51 S5 -10.5(3)
Ag4 S6 C51 C52 170.4(2)
Ag4 S8 C76 S7 0.2(4)
Ag4 S8 C76 C77 -179.6(3)
S1 C1 C2 C3 111.9(4)
S1 C1 C2 C7 -66.9(5)
S2 C1 C2 C3 -67.4(5)
S2 C1 C2 C7 113.8(4)
S3 C26 C27 C28 76.3(5)
S3 C26 C27 C32 -103.5(4)
S4 C26 C27 C28 -105.5(4)
S4 C26 C27 C32 74.7(5)
S5 C51 C52 C53 122.3(4)
S5 C51 C52 C57 -58.6(5)
S6 C51 C52 C53 -58.6(5)
S6 C51 C52 C57 120.5(4)
S7 C76 C77 C78 112.4(4)
S7 C76 C77 C82 -66.9(5)
S8 C76 C77 C78 -67.8(5)
S8 C76 C77 C82 112.9(4)
C1 C2 C3 C4 -178.5(4)
C1 C2 C3 C8 -2.9(6)
C1 C2 C7 C6 178.4(4)
C1 C2 C7 C17 -1.7(6)
C2 C3 C4 C5 0.4(7)
C2 C3 C8 C9 98.9(5)
C2 C3 C8 C13 -84.5(5)
C2 C7 C17 C18 98.9(5)
C2 C7 C17 C22 -81.8(5)
C3 C2 C7 C6 -0.4(6)
C3 C2 C7 C17 179.4(4)
C3 C4 C5 C6 -1.1(7)
C3 C8 C9 C10 -178.5(4)
C3 C8 C9 C14 2.4(6)
C3 C8 C13 C12 178.8(4)
C3 C8 C13 C16 -3.3(6)
C4 C3 C8 C9 -85.5(5)
C4 C3 C8 C13 91.2(5)
C4 C5 C6 C7 1.0(7)
C5 C6 C7 C2 -0.2(7)
C5 C6 C7 C17 179.9(4)
C6 C7 C17 C18 -81.2(5)
C6 C7 C17 C22 98.0(5)
C7 C2 C3 C4 0.3(6)
C7 C2 C3 C8 175.9(4)
C7 C17 C18 C19 -175.3(4)
C7 C17 C18 C23 6.0(6)
C7 C17 C22 C21 176.7(4)
C7 C17 C22 C25 -5.3(6)
C8 C3 C4 C5 -175.4(4)
C8 C9 C10 C11 -1.8(6)
C9 C8 C13 C12 -4.5(6)
C9 C8 C13 C16 173.4(4)
C9 C10 C11 C12 -1.7(7)
C9 C10 C11 C15 178.6(4)
C10 C11 C12 C13 2.1(6)
C11 C12 C13 C8 1.0(6)
C11 C12 C13 C16 -177.0(4)
C13 C8 C9 C10 4.9(6)
C13 C8 C9 C14 -174.2(4)
C14 C9 C10 C11 177.3(4)
C15 C11 C12 C13 -178.2(4)
C17 C18 C19 C20 -2.7(6)
C18 C17 C22 C21 -4.1(6)
C18 C17 C22 C25 173.9(4)
C18 C19 C20 C21 -1.5(7)
C18 C19 C20 C24 179.2(4)
C19 C20 C21 C22 3.0(7)
C20 C21 C22 C17 -0.2(7)
C20 C21 C22 C25 -178.2(5)
C22 C17 C18 C19 5.5(6)
C22 C17 C18 C23 -173.3(4)
C23 C18 C19 C20 176.1(4)
C24 C20 C21 C22 -177.7(5)
C26 C27 C28 C29 -176.0(4)
C26 C27 C28 C33 9.4(6)
C26 C27 C32 C31 176.5(4)
C26 C27 C32 C42 -5.8(6)
C27 C28 C29 C30 -1.3(7)
C27 C28 C33 C34 81.8(6)
C27 C28 C33 C38 -98.5(5)
C27 C32 C42 C43 -95.6(5)
C27 C32 C42 C47 84.1(6)
C28 C27 C32 C31 -3.3(7)
C28 C27 C32 C42 174.4(4)
C28 C29 C30 C31 -1.6(8)
C28 C33 C34 C35 -175.9(4)
C28 C33 C34 C39 6.1(7)
C28 C33 C38 C37 175.6(4)
C28 C33 C38 C41 -5.4(7)
C29 C28 C33 C34 -92.7(6)
C29 C28 C33 C38 87.0(6)
C29 C30 C31 C32 2.1(8)
C30 C31 C32 C27 0.4(7)
C30 C31 C32 C42 -177.4(5)
C31 C32 C42 C43 82.1(6)
C31 C32 C42 C47 -98.1(5)
C32 C27 C28 C29 3.8(7)
C32 C27 C28 C33 -170.8(4)
C32 C42 C43 C44 176.5(4)
C32 C42 C43 C48 -2.6(6)
C32 C42 C47 C46 -175.5(4)
C32 C42 C47 C50 5.2(7)
C33 C28 C29 C30 173.3(5)
C33 C34 C35 C36 -0.4(8)
C34 C33 C38 C37 -4.7(7)
C34 C33 C38 C41 174.3(4)
C34 C35 C36 C37 -3.1(8)
C34 C35 C36 C40 177.3(5)
C35 C36 C37 C38 2.7(8)
C36 C37 C38 C33 1.2(7)
C36 C37 C38 C41 -177.9(5)
C38 C33 C34 C35 4.4(7)
C38 C33 C34 C39 -173.6(4)
C39 C34 C35 C36 177.6(5)
C40 C36 C37 C38 -177.7(5)
C42 C43 C44 C45 -0.7(7)
C43 C42 C47 C46 4.3(6)
C43 C42 C47 C50 -175.1(4)
C43 C44 C45 C46 3.5(7)
C43 C44 C45 C49 -176.3(5)
C44 C45 C46 C47 -2.5(7)
C45 C46 C47 C42 -1.4(7)
C45 C46 C47 C50 178.0(5)
C47 C42 C43 C44 -3.3(6)
C47 C42 C43 C48 177.6(4)
C48 C43 C44 C45 178.5(4)
C49 C45 C46 C47 177.3(5)
C51 C52 C53 C54 178.5(4)
C51 C52 C53 C58 -2.9(6)
C51 C52 C57 C56 -178.3(4)
C51 C52 C57 C67 -2.1(6)
C52 C53 C54 C55 -0.3(7)
C52 C53 C58 C59 -78.1(5)
C52 C53 C58 C63 103.1(5)
C52 C57 C67 C68 -81.2(5)
C52 C57 C67 C72 101.2(5)
C53 C52 C57 C56 0.8(6)
C53 C52 C57 C67 177.0(4)
C53 C54 C55 C56 1.2(7)
C53 C58 C59 C60 177.4(4)
C53 C58 C59 C64 -4.5(6)
C53 C58 C63 C62 -175.9(4)
C53 C58 C63 C66 3.7(6)
C54 C53 C58 C59 100.6(5)
C54 C53 C58 C63 -78.3(5)
C54 C55 C56 C57 -1.0(7)
C55 C56 C57 C52 0.0(7)
C55 C56 C57 C67 -176.4(4)
C56 C57 C67 C68 95.1(5)
C56 C57 C67 C72 -82.5(5)
C57 C52 C53 C54 -0.7(6)
C57 C52 C53 C58 178.0(4)
C57 C67 C68 C69 176.9(4)
C57 C67 C68 C73 -5.0(6)
C57 C67 C72 C71 -177.0(4)
C57 C67 C72 C75 2.6(6)
C58 C53 C54 C55 -179.0(4)
C58 C59 C60 C61 -0.2(7)
C59 C58 C63 C62 5.2(6)
C59 C58 C63 C66 -175.2(4)
C59 C60 C61 C62 2.6(7)
C59 C60 C61 C65 -178.7(4)
C60 C61 C62 C63 -1.1(7)
C61 C62 C63 C58 -2.7(6)
C61 C62 C63 C66 177.6(4)
C63 C58 C59 C60 -3.7(6)
C63 C58 C59 C64 174.4(4)
C64 C59 C60 C61 -178.3(4)
C65 C61 C62 C63 -179.8(4)
C67 C68 C69 C70 1.7(7)
C68 C67 C72 C71 5.4(6)
C68 C67 C72 C75 -175.0(4)
C68 C69 C70 C71 1.9(7)
C68 C69 C70 C74 -178.4(4)
C69 C70 C71 C72 -1.9(7)
C70 C71 C72 C67 -1.7(6)
C70 C71 C72 C75 178.7(4)
C72 C67 C68 C69 -5.4(6)
C72 C67 C68 C73 172.6(4)
C73 C68 C69 C70 -176.3(4)
C74 C70 C71 C72 178.4(4)
C76 C77 C78 C79 177.9(4)
C76 C77 C78 C83 -5.4(7)
C76 C77 C82 C81 -177.0(4)
C76 C77 C82 C92 4.6(7)
C77 C78 C79 C80 0.4(8)
C77 C78 C83 C84 101.6(6)
C77 C78 C83 C88 -79.3(6)
C77 C82 C92 C93 99.1(6)
C77 C82 C92 C97 -81.6(6)
C78 C77 C82 C81 3.7(7)
C78 C77 C82 C92 -174.7(4)
C78 C79 C80 C81 1.2(8)
C78 C83 C84 C85 -176.5(5)
C78 C83 C84 C89 3.4(7)
C78 C83 C88 C87 176.1(4)
C78 C83 C88 C91 -5.5(7)
C79 C78 C83 C84 -81.6(6)
C79 C78 C83 C88 97.5(6)
C79 C80 C81 C82 -0.3(9)
C80 C81 C82 C77 -2.1(8)
C80 C81 C82 C92 176.4(5)
C81 C82 C92 C93 -79.3(6)
C81 C82 C92 C97 100.0(6)
C82 C77 C78 C79 -2.9(7)
C82 C77 C78 C83 173.9(4)
C82 C92 C93 C94 -177.6(4)
C82 C92 C93 C98 1.4(7)
C82 C92 C97 C96 177.2(5)
C82 C92 C97 C100 -5.0(8)
C83 C78 C79 C80 -176.5(5)
C83 C84 C85 C86 -1.0(8)
C84 C83 C88 C87 -4.8(7)
C84 C83 C88 C91 173.6(5)
C84 C85 C86 C87 -2.0(8)
C84 C85 C86 C90 179.9(5)
C85 C86 C87 C88 1.6(8)
C86 C87 C88 C83 1.8(7)
C86 C87 C88 C91 -176.6(5)
C88 C83 C84 C85 4.4(7)
C88 C83 C84 C89 -175.7(5)
C89 C84 C85 C86 179.1(5)
C90 C86 C87 C88 179.7(5)
C92 C93 C94 C95 0.1(8)
C93 C92 C97 C96 -3.5(8)
C93 C92 C97 C100 174.3(5)
C93 C94 C95 C96 -2.6(9)
C93 C94 C95 C99 176.9(6)
C94 C95 C96 C97 2.2(10)
C95 C96 C97 C92 0.9(9)
C95 C96 C97 C100 -176.9(6)
C97 C92 C93 C94 3.1(7)
C97 C92 C93 C98 -177.9(5)
C98 C93 C94 C95 -179.0(5)
C99 C95 C96 C97 -177.3(6)
C101 O1 C103 C104 177.3(15)
C103 O1 C101 C102 -179.4(14)
C105 O2 C107 C108 -87.1(18)
C107 O2 C105 C106 172.9(14)
C109 O3 C111 C112 -174.2(17)
C111 O3 C109 C110 -173.0(16)
C113 O4 C115 C116 -179.7(11)
C115 O4 C113 C114 -176.6(10)
C117 O5 C119 C120 173.4(13)
C119 O5 C117 C118 -172.1(13)
C121 O1B C123 C124 175.5(14)
C123 O1B C121 C122 178.9(14)
C125 O2B C127 C128 -173.7(16)
C127 O2B C125 C126 -175.2(15)
C129 O3B C131 C132 -177.4(16)
C131 O3B C129 C130 179.3(18)
C133 O4B C135 C136 -178.7(11)
C135 O4B C133 C134 175.3(12)
C137 O5B C139 C140 -179.0(11)
C139 O5B C137 C138 -178.4(11)

loop_
_exptl_oxdiff_crystal_face_indexfrac_h
_exptl_oxdiff_crystal_face_indexfrac_k
_exptl_oxdiff_crystal_face_indexfrac_l
_exptl_oxdiff_crystal_face_x
_exptl_oxdiff_crystal_face_y
_exptl_oxdiff_crystal_face_z
-0.0012 0.0000 1.0011 -0.0263 0.0350 0.0453
0.0012 -0.0000 -1.0011 0.0263 -0.0350 -0.0453
0.0124 -5.0059 -2.0153 0.2709 0.2287 -0.3759
-0.0124 5.0059 2.0153 -0.2709 -0.2287 0.3759
4.0014 1.0136 -5.0217 -0.3768 -0.2859 -0.3129
-4.0014 -1.0136 5.0217 0.3768 0.2859 0.3129
2.0135 -4.9997 -4.0269 0.0912 0.1331 -0.5382
-2.0135 4.9997 4.0269 -0.0912 -0.1331 0.5382
-4.0060 4.9934 -0.9692 0.2724 -0.2825 0.3833
4.0060 -4.9934 0.9692 -0.2724 0.2825 -0.3833
